data_7713309
loop_
_publ_author_name
'McLoughlin, Connor P.'
'Kaseman, Derrick C.'
'Fettinger, James C.'
'Power, Philip P.'

_publ_section_title
;
 Rearrangement of a Ge(II) aryloxide to yield a new Ge(II) oxo-cluster
 [Ge<sub>6</sub>(&#x3bc;<sub>3</sub>-O)<sub>4</sub>(&#x3bc;<sub>2</sub>-OC<sub>6</sub>H<sub>2</sub>-2,4,6-Cy<sub>3</sub>)<sub>4</sub>](NH<sub>3</sub>)<sub>0.5</sub>:
 main group aryloxides of Ge(II), Sn(II), and Pb(II)
 [M(OC<sub>6</sub>H<sub>2</sub>-2,4,6-Cy<sub>3</sub>)<sub>2</sub>]<sub>2</sub>
 (Cy = cyclohexyl).
;
_journal_name_full 'Dalton transactions (Cambridge, England : 2003)'
_journal_paper_doi 10.1039/d3dt00906h
_journal_year 2023
_chemical_formula_moiety 'C96 H140 O4 Sn2, 2(C7 H8)'
_chemical_formula_sum 'C110 H156 O4 Sn2'
_chemical_formula_weight 1779.72
_space_group_crystal_system monoclinic
_space_group_IT_number 4
_space_group_name_Hall 'P 2yb'
_space_group_name_H-M_alt 'P 1 21 1'
_atom_sites_solution_hydrogens geom
_atom_sites_solution_primary dual
_audit_creation_method SHELXL-2018/3
_audit_update_record
;
2023-03-24 deposited with the CCDC.	2023-06-21 downloaded from the CCDC.
;
_cell_angle_alpha 90
_cell_angle_beta 107.6338(9)
_cell_angle_gamma 90
_cell_formula_units_Z 2
_cell_length_a 12.1851(2)
_cell_length_b 26.1606(4)
_cell_length_c 15.8166(3)
_cell_measurement_reflns_used 9895
_cell_measurement_temperature 90(2)
_cell_measurement_theta_max 25.99
_cell_measurement_theta_min 2.35
_cell_volume 4804.94(14)
_computing_cell_refinement 'SAINT (8.38a) (Bruker, 2017)'
_computing_data_collection 'Apex3 (2019.1) (Bruker, 2019)'
_computing_data_reduction 'SAINT (8.38a) (Bruker, 2017)'
_computing_molecular_graphics 'Bruker SHELXTL'
_computing_publication_material 'Bruker SHELXTL'
_computing_structure_refinement 'SHELXL-2018/3 (Sheldrick, 2018)'
_computing_structure_solution 'SHELXT (Sheldrick, 2015) Acta Cryst., A71, 3-8'
_diffrn_ambient_temperature 90(2)
_diffrn_measured_fraction_theta_full 1.000
_diffrn_measured_fraction_theta_max 0.998
_diffrn_measurement_device_type 'Bruker APEX-II CCD'
_diffrn_measurement_method '\f and \w scans'
_diffrn_radiation_type MoK\a
_diffrn_radiation_wavelength 0.71073
_diffrn_reflns_av_R_equivalents 0.0479
_diffrn_reflns_av_unetI/netI 0.0807
_diffrn_reflns_Laue_measured_fraction_full 1.000
_diffrn_reflns_Laue_measured_fraction_max 0.998
_diffrn_reflns_limit_h_max 15
_diffrn_reflns_limit_h_min -15
_diffrn_reflns_limit_k_max 33
_diffrn_reflns_limit_k_min -33
_diffrn_reflns_limit_l_max 20
_diffrn_reflns_limit_l_min -20
_diffrn_reflns_number 37967
_diffrn_reflns_point_group_measured_fraction_full 0.995
_diffrn_reflns_point_group_measured_fraction_max 0.988
_diffrn_reflns_theta_full 25.242
_diffrn_reflns_theta_max 27.544
_diffrn_reflns_theta_min 1.557
_exptl_absorpt_coefficient_mu 0.571
_exptl_absorpt_correction_T_max 0.9143
_exptl_absorpt_correction_T_min 0.8565
_exptl_absorpt_correction_type multi-scan
_exptl_absorpt_process_details 'SADABS 2016/2 (Sheldrick, 2016)'
_exptl_crystal_colour Colorless
_exptl_crystal_density_diffrn 1.230
_exptl_crystal_description Rectangular
_exptl_crystal_F_000 1896
_exptl_crystal_size_max 0.340
_exptl_crystal_size_mid 0.201
_exptl_crystal_size_min 0.079
_refine_diff_density_max 0.570
_refine_diff_density_min -0.461
_refine_diff_density_rms 0.072
_refine_ls_abs_structure_details
; 
 Refined as an inversion twin. 
;
_refine_ls_abs_structure_Flack 0.155(17)
_refine_ls_extinction_method none
_refine_ls_goodness_of_fit_ref 0.995
_refine_ls_hydrogen_treatment constr
_refine_ls_matrix_type full
_refine_ls_number_parameters 1036
_refine_ls_number_reflns 21907
_refine_ls_number_restraints 1
_refine_ls_restrained_S_all 0.995
_refine_ls_R_factor_all 0.0623
_refine_ls_R_factor_gt 0.0436
_refine_ls_shift/su_max 0.001
_refine_ls_shift/su_mean 0.000
_refine_ls_structure_factor_coef Fsqd
_refine_ls_weighting_details 'w=1/[\s^2^(Fo^2^)+(0.0255P)^2^] where P=(Fo^2^+2Fc^2^)/3'
_refine_ls_weighting_scheme calc
_refine_ls_wR_factor_gt 0.0731
_refine_ls_wR_factor_ref 0.0803
_reflns_Friedel_coverage 0.936
_reflns_Friedel_fraction_full 0.989
_reflns_Friedel_fraction_max 0.977
_reflns_number_gt 17678
_reflns_number_total 21907
_reflns_threshold_expression 'I > 2\s(I)'
_cod_data_source_file d3dt00906h2.cif
_cod_data_source_block CM61FMI
_cod_depositor_comments
;
The following automatic conversions were performed:

data item '_exptl_absorpt_correction_type' value 'Multi-scan' was
changed to 'multi-scan' in accordance with the
/home/data/users/saulius/crontab/automatic-downloads/rss-feeds/RSC/lib/dictionaries/cif_core.dic
dictionary named 'cif_core.dic' version 2.4.2 last updated on
2011-04-26.

Automatic conversion script
Id: cif_fix_values 8170 2020-07-09 18:12:32Z antanas 
;
_cod_original_sg_symbol_H-M 'P 21'
_cod_database_code 7713309
_shelx_shelxl_version_number 2018/3
_shelx_space_group_comment
; 
The symmetry employed for this shelxl refinement is uniquely defined 
by the following loop, which should always be used as a source of 
symmetry information in preference to the above space-group names. 
They are only intended as comments. 
;
_shelx_estimated_absorpt_t_min 0.830
_shelx_estimated_absorpt_t_max 0.956

loop_
_space_group_symop_operation_xyz
'x, y, z'
'-x, y+1/2, -z'

loop_
_atom_site_label
_atom_site_type_symbol
_atom_site_fract_x
_atom_site_fract_y
_atom_site_fract_z
_atom_site_U_iso_or_equiv
_atom_site_adp_type
_atom_site_occupancy
_atom_site_site_symmetry_order
_atom_site_calc_flag
_atom_site_refinement_flags_posn
_atom_site_refinement_flags_adp
_atom_site_refinement_flags_occupancy
_atom_site_disorder_assembly
_atom_site_disorder_group
Sn1 Sn 0.74605(3) 0.61654(2) 0.45424(2) 0.02152(9) Uani 1 1 d . . . . .
Sn2 Sn 0.77919(3) 0.50499(2) 0.59199(2) 0.02189(9) Uani 1 1 d . . . . .
O1 O 0.9157(3) 0.63571(13) 0.4882(2) 0.0246(9) Uani 1 1 d . . . . .
O2 O 0.6111(3) 0.48500(14) 0.5597(2) 0.0280(9) Uani 1 1 d . . . . .
O3 O 0.7739(3) 0.53342(13) 0.4616(2) 0.0196(8) Uani 1 1 d . . . . .
O4 O 0.7509(3) 0.58826(13) 0.5840(2) 0.0218(8) Uani 1 1 d . . . . .
C1 C 0.9457(4) 0.6774(2) 0.4453(3) 0.0210(12) Uani 1 1 d . . . . .
C2 C 0.9606(5) 0.7261(2) 0.4860(4) 0.0241(13) Uani 1 1 d . . . . .
C3 C 0.9915(5) 0.7667(2) 0.4397(4) 0.0250(13) Uani 1 1 d . . . . .
H3 H 1.001399 0.799506 0.466606 0.030 Uiso 1 1 calc R U . . .
C4 C 1.0083(5) 0.7619(2) 0.3579(4) 0.0234(13) Uani 1 1 d . . . . .
C5 C 0.9934(5) 0.7136(2) 0.3196(4) 0.0246(13) Uani 1 1 d . . . . .
H5 H 1.005258 0.709191 0.263356 0.029 Uiso 1 1 calc R U . . .
C6 C 0.9615(5) 0.6710(2) 0.3608(4) 0.0225(12) Uani 1 1 d . . . . .
C7 C 0.9374(5) 0.7365(2) 0.5732(3) 0.0250(13) Uani 1 1 d . . . . .
H7 H 0.920124 0.703240 0.597613 0.030 Uiso 1 1 calc R U . . .
C8 C 0.8326(5) 0.7716(3) 0.5594(4) 0.0371(16) Uani 1 1 d . . . . .
H8A H 0.763391 0.754202 0.520850 0.045 Uiso 1 1 calc R U . . .
H8B H 0.844639 0.803183 0.528792 0.045 Uiso 1 1 calc R U . . .
C9 C 0.8119(6) 0.7861(3) 0.6477(4) 0.0473(19) Uani 1 1 d . . . . .
H9A H 0.746378 0.810194 0.636034 0.057 Uiso 1 1 calc R U . . .
H9B H 0.791548 0.755014 0.675407 0.057 Uiso 1 1 calc R U . . .
C10 C 0.9178(6) 0.8105(2) 0.7106(5) 0.0488(19) Uani 1 1 d . . . . .
H10A H 0.902841 0.818754 0.767202 0.059 Uiso 1 1 calc R U . . .
H10B H 0.935253 0.842714 0.684591 0.059 Uiso 1 1 calc R U . . .
C11 C 1.0206(6) 0.7745(3) 0.7284(4) 0.0394(16) Uani 1 1 d . . . . .
H11A H 1.005190 0.743161 0.757960 0.047 Uiso 1 1 calc R U . . .
H11B H 1.089598 0.791345 0.768577 0.047 Uiso 1 1 calc R U . . .
C12 C 1.0433(5) 0.7603(2) 0.6412(4) 0.0305(15) Uani 1 1 d . . . . .
H12A H 1.108072 0.735765 0.653756 0.037 Uiso 1 1 calc R U . . .
H12B H 1.066465 0.791399 0.615182 0.037 Uiso 1 1 calc R U . . .
C13 C 1.0328(5) 0.8086(2) 0.3097(4) 0.0248(13) Uani 1 1 d . . . . .
H13 H 1.048269 0.837413 0.353197 0.030 Uiso 1 1 calc R U . . .
C14 C 1.1380(5) 0.8043(2) 0.2769(4) 0.0299(13) Uani 1 1 d . . . . .
H14A H 1.125553 0.776676 0.232099 0.036 Uiso 1 1 calc R U . . .
H14B H 1.206424 0.795282 0.327100 0.036 Uiso 1 1 calc R U . . .
C15 C 1.1598(5) 0.8550(2) 0.2356(4) 0.0359(16) Uani 1 1 d . . . . .
H15A H 1.178741 0.881865 0.281746 0.043 Uiso 1 1 calc R U . . .
H15B H 1.226606 0.851015 0.212801 0.043 Uiso 1 1 calc R U . . .
C16 C 1.0543(6) 0.8713(2) 0.1597(4) 0.0406(16) Uani 1 1 d . . . . .
H16A H 1.068624 0.905373 0.137753 0.049 Uiso 1 1 calc R U . . .
H16B H 1.041676 0.846740 0.110089 0.049 Uiso 1 1 calc R U . . .
C17 C 0.9474(5) 0.8738(2) 0.1893(4) 0.0396(16) Uani 1 1 d . . . . .
H17A H 0.879753 0.880969 0.137312 0.048 Uiso 1 1 calc R U . . .
H17B H 0.955196 0.902167 0.232044 0.048 Uiso 1 1 calc R U . . .
C18 C 0.9273(5) 0.8240(2) 0.2326(4) 0.0308(13) Uani 1 1 d . . . . .
H18A H 0.909370 0.796407 0.187610 0.037 Uiso 1 1 calc R U . . .
H18B H 0.860157 0.828069 0.254860 0.037 Uiso 1 1 calc R U . . .
C19 C 0.9350(4) 0.6206(2) 0.3097(3) 0.0234(11) Uani 1 1 d . . . . .
H19 H 0.922909 0.593709 0.350919 0.028 Uiso 1 1 calc R U . . .
C20 C 0.8227(5) 0.6265(2) 0.2333(4) 0.0280(14) Uani 1 1 d . . . . .
H20A H 0.759287 0.634177 0.258329 0.034 Uiso 1 1 calc R U . . .
H20B H 0.830357 0.655907 0.196149 0.034 Uiso 1 1 calc R U . . .
C21 C 0.7908(5) 0.5791(2) 0.1746(4) 0.0315(14) Uani 1 1 d . . . . .
H21A H 0.773874 0.550334 0.209405 0.038 Uiso 1 1 calc R U . . .
H21B H 0.720810 0.586055 0.124455 0.038 Uiso 1 1 calc R U . . .
C22 C 0.8892(5) 0.5644(2) 0.1390(4) 0.0326(14) Uani 1 1 d . . . . .
H22A H 0.902019 0.591981 0.100160 0.039 Uiso 1 1 calc R U . . .
H22B H 0.869160 0.532805 0.103234 0.039 Uiso 1 1 calc R U . . .
C23 C 0.9988(5) 0.5558(2) 0.2155(4) 0.0318(14) Uani 1 1 d . . . . .
H23A H 1.062376 0.546858 0.191381 0.038 Uiso 1 1 calc R U . . .
H23B H 0.987109 0.526664 0.251766 0.038 Uiso 1 1 calc R U . . .
C24 C 1.0324(5) 0.6030(2) 0.2743(4) 0.0281(14) Uani 1 1 d . . . . .
H24A H 1.052602 0.631089 0.239742 0.034 Uiso 1 1 calc R U . . .
H24B H 1.101323 0.595159 0.324843 0.034 Uiso 1 1 calc R U . . .
C25 C 0.5788(5) 0.4445(2) 0.6031(4) 0.0257(13) Uani 1 1 d . . . . .
C26 C 0.5666(5) 0.4513(2) 0.6879(4) 0.0253(13) Uani 1 1 d . . . . .
C27 C 0.5287(5) 0.4098(2) 0.7276(4) 0.0258(13) Uani 1 1 d . . . . .
H27 H 0.518366 0.414756 0.784237 0.031 Uiso 1 1 calc R U . . .
C28 C 0.5054(5) 0.3621(2) 0.6889(4) 0.0259(13) Uani 1 1 d . . . . .
C29 C 0.5214(5) 0.3564(2) 0.6058(4) 0.0273(15) Uani 1 1 d . . . . .
H29 H 0.507053 0.323864 0.577899 0.033 Uiso 1 1 calc R U . . .
C30 C 0.5572(5) 0.3959(2) 0.5620(4) 0.0259(13) Uani 1 1 d . . . . .
C31 C 0.5984(5) 0.4998(2) 0.7427(3) 0.0272(13) Uani 1 1 d . . . . .
H31 H 0.615605 0.526834 0.703884 0.033 Uiso 1 1 calc R U . . .
C32 C 0.7081(5) 0.4910(2) 0.8206(4) 0.0318(15) Uani 1 1 d . . . . .
H32A H 0.695688 0.461476 0.855903 0.038 Uiso 1 1 calc R U . . .
H32B H 0.772150 0.482189 0.796934 0.038 Uiso 1 1 calc R U . . .
C33 C 0.7422(6) 0.5369(3) 0.8808(4) 0.0417(18) Uani 1 1 d . . . . .
H33A H 0.764274 0.565271 0.847856 0.050 Uiso 1 1 calc R U . . .
H33B H 0.810051 0.528147 0.931725 0.050 Uiso 1 1 calc R U . . .
C34 C 0.6439(6) 0.5542(3) 0.9151(4) 0.0480(19) Uani 1 1 d . . . . .
H34A H 0.667242 0.585287 0.951828 0.058 Uiso 1 1 calc R U . . .
H34B H 0.626422 0.527078 0.952689 0.058 Uiso 1 1 calc R U . . .
C35 C 0.5362(6) 0.5656(2) 0.8370(4) 0.0433(17) Uani 1 1 d . . . . .
H35A H 0.472182 0.575485 0.860073 0.052 Uiso 1 1 calc R U . . .
H35B H 0.551992 0.594777 0.802499 0.052 Uiso 1 1 calc R U . . .
C36 C 0.5008(5) 0.5195(2) 0.7768(4) 0.0339(15) Uani 1 1 d . . . . .
H36A H 0.433930 0.528795 0.725499 0.041 Uiso 1 1 calc R U . . .
H36B H 0.476255 0.491786 0.809685 0.041 Uiso 1 1 calc R U . . .
C37 C 0.4719(5) 0.3181(2) 0.7382(4) 0.0266(13) Uani 1 1 d . . . . .
H37 H 0.457988 0.332808 0.792461 0.032 Uiso 1 1 calc R U . . .
C38 C 0.5673(5) 0.2789(2) 0.7696(4) 0.0306(13) Uani 1 1 d . . . . .
H38A H 0.638391 0.296269 0.805385 0.037 Uiso 1 1 calc R U . . .
H38B H 0.583102 0.263356 0.717456 0.037 Uiso 1 1 calc R U . . .
C39 C 0.5364(5) 0.2366(2) 0.8254(4) 0.0364(15) Uani 1 1 d . . . . .
H39A H 0.599005 0.210969 0.841722 0.044 Uiso 1 1 calc R U . . .
H39B H 0.528344 0.251458 0.880849 0.044 Uiso 1 1 calc R U . . .
C40 C 0.4240(5) 0.2107(2) 0.7739(4) 0.0363(15) Uani 1 1 d . . . . .
H40A H 0.435720 0.191778 0.723095 0.044 Uiso 1 1 calc R U . . .
H40B H 0.401890 0.185752 0.812838 0.044 Uiso 1 1 calc R U . . .
C41 C 0.3277(5) 0.2490(2) 0.7399(5) 0.0376(16) Uani 1 1 d . . . . .
H41A H 0.308680 0.264501 0.790813 0.045 Uiso 1 1 calc R U . . .
H41B H 0.258268 0.231141 0.702675 0.045 Uiso 1 1 calc R U . . .
C42 C 0.3605(5) 0.2911(2) 0.6856(4) 0.0345(15) Uani 1 1 d . . . . .
H42A H 0.297267 0.316418 0.667765 0.041 Uiso 1 1 calc R U . . .
H42B H 0.370729 0.276148 0.630995 0.041 Uiso 1 1 calc R U . . .
C43 C 0.5808(5) 0.3842(2) 0.4762(4) 0.0275(13) Uani 1 1 d . . . . .
H43 H 0.599732 0.417111 0.451590 0.033 Uiso 1 1 calc R U . . .
C44 C 0.6849(5) 0.3484(2) 0.4908(4) 0.0370(16) Uani 1 1 d . . . . .
H44A H 0.753140 0.365005 0.532347 0.044 Uiso 1 1 calc R U . . .
H44B H 0.669678 0.316552 0.519072 0.044 Uiso 1 1 calc R U . . .
C45 C 0.7119(6) 0.3351(3) 0.4073(5) 0.0472(18) Uani 1 1 d . . . . .
H45A H 0.776627 0.310413 0.421120 0.057 Uiso 1 1 calc R U . . .
H45B H 0.736489 0.366239 0.382477 0.057 Uiso 1 1 calc R U . . .
C46 C 0.6079(6) 0.3117(3) 0.3382(4) 0.0484(19) Uani 1 1 d . . . . .
H46A H 0.626537 0.306026 0.282150 0.058 Uiso 1 1 calc R U . . .
H46B H 0.589356 0.278218 0.359557 0.058 Uiso 1 1 calc R U . . .
C47 C 0.5048(6) 0.3468(2) 0.3211(4) 0.0391(17) Uani 1 1 d . . . . .
H47A H 0.437079 0.330007 0.279378 0.047 Uiso 1 1 calc R U . . .
H47B H 0.520349 0.378640 0.292846 0.047 Uiso 1 1 calc R U . . .
C48 C 0.4773(5) 0.3602(2) 0.4062(4) 0.0309(15) Uani 1 1 d . . . . .
H48A H 0.453464 0.328832 0.430929 0.037 Uiso 1 1 calc R U . . .
H48B H 0.411881 0.384465 0.392205 0.037 Uiso 1 1 calc R U . . .
C49 C 0.7667(4) 0.5008(2) 0.3903(3) 0.0183(10) Uani 1 1 d . . . . .
C50 C 0.6615(5) 0.4961(2) 0.3224(3) 0.0227(13) Uani 1 1 d . . . . .
C51 C 0.6577(5) 0.4634(2) 0.2527(4) 0.0245(13) Uani 1 1 d . . . . .
H51 H 0.587188 0.459979 0.206329 0.029 Uiso 1 1 calc R U . . .
C52 C 0.7518(5) 0.4356(2) 0.2474(4) 0.0251(13) Uani 1 1 d . . . . .
C53 C 0.8532(5) 0.4406(2) 0.3161(4) 0.0267(13) Uani 1 1 d . . . . .
H53 H 0.918484 0.421512 0.313499 0.032 Uiso 1 1 calc R U . . .
C54 C 0.8639(5) 0.4723(2) 0.3890(4) 0.0220(12) Uani 1 1 d . . . . .
C55 C 0.5551(5) 0.5266(2) 0.3218(4) 0.0241(12) Uani 1 1 d . . . . .
H55 H 0.575384 0.547417 0.377385 0.029 Uiso 1 1 calc R U . . .
C56 C 0.4518(5) 0.4933(2) 0.3213(4) 0.0303(14) Uani 1 1 d . . . . .
H56A H 0.432089 0.470973 0.268319 0.036 Uiso 1 1 calc R U . . .
H56B H 0.472758 0.471172 0.374516 0.036 Uiso 1 1 calc R U . . .
C57 C 0.3479(5) 0.5250(2) 0.3204(4) 0.0371(16) Uani 1 1 d . . . . .
H57A H 0.364402 0.544261 0.376757 0.045 Uiso 1 1 calc R U . . .
H57B H 0.281906 0.502015 0.316306 0.045 Uiso 1 1 calc R U . . .
C58 C 0.3155(5) 0.5624(2) 0.2428(4) 0.0380(16) Uani 1 1 d . . . . .
H58A H 0.290112 0.543172 0.186318 0.046 Uiso 1 1 calc R U . . .
H58B H 0.250518 0.584048 0.246707 0.046 Uiso 1 1 calc R U . . .
C59 C 0.4171(5) 0.5962(2) 0.2435(5) 0.0391(16) Uani 1 1 d . . . . .
H59A H 0.437109 0.618125 0.296955 0.047 Uiso 1 1 calc R U . . .
H59B H 0.395628 0.618634 0.190656 0.047 Uiso 1 1 calc R U . . .
C60 C 0.5212(5) 0.5640(2) 0.2432(4) 0.0322(14) Uani 1 1 d . . . . .
H60A H 0.587104 0.586778 0.246193 0.039 Uiso 1 1 calc R U . . .
H60B H 0.503364 0.544452 0.187041 0.039 Uiso 1 1 calc R U . . .
C61 C 0.7471(5) 0.3986(2) 0.1717(4) 0.0283(13) Uani 1 1 d . . . . .
H61 H 0.790463 0.367142 0.198684 0.034 Uiso 1 1 calc R U . . .
C62 C 0.8079(7) 0.4209(3) 0.1090(5) 0.063(2) Uani 1 1 d . . . . .
H62A H 0.886770 0.431558 0.143330 0.075 Uiso 1 1 calc R U . . .
H62B H 0.765739 0.451635 0.079534 0.075 Uiso 1 1 calc R U . . .
C63 C 0.8141(8) 0.3818(4) 0.0385(6) 0.084(3) Uani 1 1 d . . . . .
H63A H 0.850504 0.397735 -0.003070 0.101 Uiso 1 1 calc R U . . .
H63B H 0.862691 0.352593 0.067603 0.101 Uiso 1 1 calc R U . . .
C64 C 0.6968(7) 0.3627(3) -0.0123(4) 0.065(2) Uani 1 1 d . . . . .
H64A H 0.652624 0.390867 -0.048892 0.078 Uiso 1 1 calc R U . . .
H64B H 0.704740 0.335115 -0.052989 0.078 Uiso 1 1 calc R U . . .
C65 C 0.6313(6) 0.3427(3) 0.0463(5) 0.0494(19) Uani 1 1 d . . . . .
H65A H 0.667870 0.310833 0.075224 0.059 Uiso 1 1 calc R U . . .
H65B H 0.551652 0.334500 0.010080 0.059 Uiso 1 1 calc R U . . .
C66 C 0.6282(6) 0.3818(3) 0.1174(4) 0.0434(17) Uani 1 1 d . . . . .
H66A H 0.583664 0.412093 0.088452 0.052 Uiso 1 1 calc R U . . .
H66B H 0.588040 0.366688 0.157222 0.052 Uiso 1 1 calc R U . . .
C67 C 0.9775(5) 0.4726(2) 0.4646(4) 0.0222(13) Uani 1 1 d . . . . .
H67 H 0.968198 0.496474 0.511301 0.027 Uiso 1 1 calc R U . . .
C68 C 1.0800(5) 0.4915(2) 0.4359(4) 0.0313(15) Uani 1 1 d . . . . .
H68A H 1.086878 0.470447 0.385775 0.038 Uiso 1 1 calc R U . . .
H68B H 1.065992 0.527327 0.415012 0.038 Uiso 1 1 calc R U . . .
C69 C 1.1928(5) 0.4888(2) 0.5120(4) 0.0409(17) Uani 1 1 d . . . . .
H69A H 1.257170 0.499877 0.490235 0.049 Uiso 1 1 calc R U . . .
H69B H 1.188839 0.512543 0.559699 0.049 Uiso 1 1 calc R U . . .
C70 C 1.2165(5) 0.4349(2) 0.5496(4) 0.0377(16) Uani 1 1 d . . . . .
H70A H 1.226991 0.411539 0.503344 0.045 Uiso 1 1 calc R U . . .
H70B H 1.288412 0.434718 0.599922 0.045 Uiso 1 1 calc R U . . .
C71 C 1.1181(5) 0.4162(2) 0.5806(4) 0.0329(14) Uani 1 1 d . . . . .
H71A H 1.113612 0.437163 0.631526 0.039 Uiso 1 1 calc R U . . .
H71B H 1.132901 0.380345 0.601120 0.039 Uiso 1 1 calc R U . . .
C72 C 1.0032(5) 0.4190(2) 0.5067(4) 0.0309(14) Uani 1 1 d . . . . .
H72A H 0.940447 0.409264 0.531226 0.037 Uiso 1 1 calc R U . . .
H72B H 1.003950 0.394020 0.459934 0.037 Uiso 1 1 calc R U . . .
C73 C 0.7538(4) 0.6195(2) 0.6560(3) 0.0200(11) Uani 1 1 d . . . . .
C74 C 0.8567(5) 0.6242(2) 0.7255(3) 0.0243(13) Uani 1 1 d . . . . .
C75 C 0.8549(5) 0.6531(2) 0.7995(4) 0.0264(13) Uani 1 1 d . . . . .
H75 H 0.923795 0.655726 0.847705 0.032 Uiso 1 1 calc R U . . .
C76 C 0.7566(5) 0.6784(2) 0.8059(4) 0.0278(13) Uani 1 1 d . . . . .
C77 C 0.6589(5) 0.6742(2) 0.7333(4) 0.0255(13) Uani 1 1 d . . . . .
H77 H 0.591584 0.691911 0.735249 0.031 Uiso 1 1 calc R U . . .
C78 C 0.6533(5) 0.6456(2) 0.6575(4) 0.0246(13) Uani 1 1 d . . . . .
C79 C 0.9651(5) 0.5966(2) 0.7235(4) 0.0258(13) Uani 1 1 d . . . . .
H79 H 0.949262 0.582130 0.662413 0.031 Uiso 1 1 calc R U . . .
C80 C 1.0721(5) 0.6315(2) 0.7395(4) 0.0327(15) Uani 1 1 d . . . . .
H80A H 1.053616 0.660835 0.697930 0.039 Uiso 1 1 calc R U . . .
H80B H 1.094336 0.645077 0.800772 0.039 Uiso 1 1 calc R U . . .
C81 C 1.1722(5) 0.6010(3) 0.7252(5) 0.0441(18) Uani 1 1 d . . . . .
H81A H 1.151960 0.590302 0.662243 0.053 Uiso 1 1 calc R U . . .
H81B H 1.241150 0.623103 0.737942 0.053 Uiso 1 1 calc R U . . .
C82 C 1.2004(5) 0.5539(3) 0.7840(5) 0.0456(17) Uani 1 1 d . . . . .
H82A H 1.231636 0.564652 0.846725 0.055 Uiso 1 1 calc R U . . .
H82B H 1.260352 0.533659 0.768694 0.055 Uiso 1 1 calc R U . . .
C83 C 1.0942(5) 0.5206(2) 0.7731(4) 0.0366(16) Uani 1 1 d . . . . .
H83A H 1.069384 0.505724 0.712732 0.044 Uiso 1 1 calc R U . . .
H83B H 1.113859 0.492059 0.816296 0.044 Uiso 1 1 calc R U . . .
C84 C 0.9963(5) 0.5513(2) 0.7878(4) 0.0270(13) Uani 1 1 d . . . . .
H84A H 1.019117 0.564135 0.849608 0.032 Uiso 1 1 calc R U . . .
H84B H 0.928092 0.529045 0.779095 0.032 Uiso 1 1 calc R U . . .
C85 C 0.7594(5) 0.7071(2) 0.8896(4) 0.0313(14) Uani 1 1 d . . . . .
H85 H 0.813031 0.688163 0.940403 0.038 Uiso 1 1 calc R U . . .
C86 C 0.8083(6) 0.7608(2) 0.8901(4) 0.0382(16) Uani 1 1 d . . . . .
H86A H 0.758009 0.780493 0.839812 0.046 Uiso 1 1 calc R U . . .
H86B H 0.885560 0.758463 0.881876 0.046 Uiso 1 1 calc R U . . .
C87 C 0.8179(6) 0.7890(3) 0.9772(4) 0.0463(17) Uani 1 1 d . . . . .
H87A H 0.875476 0.771585 1.026728 0.056 Uiso 1 1 calc R U . . .
H87B H 0.844933 0.824361 0.973409 0.056 Uiso 1 1 calc R U . . .
C88 C 0.7034(6) 0.7905(3) 0.9959(5) 0.0484(18) Uani 1 1 d . . . . .
H88A H 0.713443 0.806857 1.054156 0.058 Uiso 1 1 calc R U . . .
H88B H 0.648303 0.811334 0.949997 0.058 Uiso 1 1 calc R U . . .
C89 C 0.6553(7) 0.7380(3) 0.9964(5) 0.057(2) Uani 1 1 d . . . . .
H89A H 0.578790 0.740286 1.005819 0.069 Uiso 1 1 calc R U . . .
H89B H 0.706640 0.718067 1.045958 0.069 Uiso 1 1 calc R U . . .
C90 C 0.6439(6) 0.7105(3) 0.9081(5) 0.0466(18) Uani 1 1 d . . . . .
H90A H 0.613390 0.675613 0.910254 0.056 Uiso 1 1 calc R U . . .
H90B H 0.588364 0.729230 0.859121 0.056 Uiso 1 1 calc R U . . .
C91 C 0.5427(5) 0.6446(2) 0.5801(4) 0.0250(13) Uani 1 1 d . . . . .
H91 H 0.552811 0.618742 0.536539 0.030 Uiso 1 1 calc R U . . .
C92 C 0.5221(5) 0.6963(2) 0.5332(4) 0.0344(15) Uani 1 1 d . . . . .
H92A H 0.588387 0.704269 0.511545 0.041 Uiso 1 1 calc R U . . .
H92B H 0.518461 0.723022 0.576615 0.041 Uiso 1 1 calc R U . . .
C93 C 0.4116(6) 0.6982(3) 0.4550(4) 0.0420(17) Uani 1 1 d . . . . .
H93A H 0.418525 0.674629 0.407930 0.050 Uiso 1 1 calc R U . . .
H93B H 0.400412 0.733211 0.430095 0.050 Uiso 1 1 calc R U . . .
C94 C 0.3070(5) 0.6830(3) 0.4841(4) 0.0433(17) Uani 1 1 d . . . . .
H94A H 0.294538 0.708773 0.526118 0.052 Uiso 1 1 calc R U . . .
H94B H 0.237334 0.682092 0.431751 0.052 Uiso 1 1 calc R U . . .
C95 C 0.3261(5) 0.6310(2) 0.5281(4) 0.0384(16) Uani 1 1 d . . . . .
H95A H 0.330580 0.604896 0.483995 0.046 Uiso 1 1 calc R U . . .
H95B H 0.259479 0.622493 0.549081 0.046 Uiso 1 1 calc R U . . .
C96 C 0.4362(5) 0.6292(3) 0.6066(4) 0.0386(17) Uani 1 1 d . . . . .
H96A H 0.447103 0.594182 0.631305 0.046 Uiso 1 1 calc R U . . .
H96B H 0.428126 0.652592 0.653584 0.046 Uiso 1 1 calc R U . . .
C101 C 0.2726(7) 0.4511(3) 0.0330(5) 0.057(2) Uani 1 1 d . . . . .
C102 C 0.3071(6) 0.4207(3) 0.1054(5) 0.052(2) Uani 1 1 d . . . . .
H102 H 0.381118 0.405355 0.120240 0.063 Uiso 1 1 calc R U . . .
C103 C 0.2373(6) 0.4114(3) 0.1589(6) 0.060(2) Uani 1 1 d . . . . .
H103 H 0.263593 0.389275 0.208567 0.072 Uiso 1 1 calc R U . . .
C104 C 0.1324(7) 0.4334(3) 0.1407(6) 0.068(2) Uani 1 1 d . . . . .
H104 H 0.085598 0.427835 0.178158 0.082 Uiso 1 1 calc R U . . .
C105 C 0.0947(7) 0.4642(3) 0.0670(6) 0.069(2) Uani 1 1 d . . . . .
H105 H 0.020228 0.479099 0.052577 0.083 Uiso 1 1 calc R U . . .
C106 C 0.1638(7) 0.4736(3) 0.0138(5) 0.067(2) Uani 1 1 d . . . . .
H106 H 0.137196 0.495450 -0.036173 0.081 Uiso 1 1 calc R U . . .
C107 C 0.3484(8) 0.4603(4) -0.0233(6) 0.107(4) Uani 1 1 d . . . . .
H10C H 0.409818 0.484122 0.006825 0.160 Uiso 1 1 calc R U . . .
H10D H 0.302995 0.474934 -0.080197 0.160 Uiso 1 1 calc R U . . .
H10E H 0.382391 0.427857 -0.033802 0.160 Uiso 1 1 calc R U . . .
C111 C 0.7417(5) 0.1686(3) 1.0167(4) 0.092(4) Uani 1 1 d G . . . .
C112 C 0.7933(6) 0.2160(2) 1.0171(4) 0.090(3) Uani 1 1 d G . . . .
H112 H 0.765065 0.245030 1.039989 0.109 Uiso 1 1 calc R U . . .
C113 C 0.8862(6) 0.2209(2) 0.9839(4) 0.094(3) Uani 1 1 d G . . . .
H113 H 0.921430 0.253304 0.984173 0.113 Uiso 1 1 calc R U . . .
C114 C 0.9274(4) 0.1784(3) 0.9504(4) 0.085(3) Uani 1 1 d G . . . .
H114 H 0.990913 0.181752 0.927731 0.103 Uiso 1 1 calc R U . . .
C115 C 0.8758(5) 0.1310(2) 0.9500(3) 0.080(3) Uani 1 1 d G . . . .
H115 H 0.904033 0.101925 0.927105 0.096 Uiso 1 1 calc R U . . .
C116 C 0.7829(5) 0.1261(2) 0.9832(4) 0.078(3) Uani 1 1 d G . . . .
H116 H 0.747668 0.093650 0.982921 0.093 Uiso 1 1 calc R U . . .
C117 C 0.6410(10) 0.1624(5) 1.0490(9) 0.178(8) Uani 1 1 d . . . . .
H11C H 0.570526 0.162374 0.998541 0.267 Uiso 1 1 calc R U . . .
H11D H 0.638381 0.190785 1.088857 0.267 Uiso 1 1 calc R U . . .
H11E H 0.647250 0.130019 1.081258 0.267 Uiso 1 1 calc R U . . .

loop_
_atom_site_aniso_label
_atom_site_aniso_U_11
_atom_site_aniso_U_22
_atom_site_aniso_U_33
_atom_site_aniso_U_23
_atom_site_aniso_U_13
_atom_site_aniso_U_12
Sn1 0.02329(19) 0.01946(19) 0.0221(2) 0.00078(17) 0.00726(15) -0.00026(17)
Sn2 0.0242(2) 0.02030(19) 0.0216(2) 0.00121(17) 0.00769(16) -0.00001(17)
O1 0.026(2) 0.022(2) 0.026(2) 0.0045(16) 0.0090(17) -0.0051(16)
O2 0.025(2) 0.029(2) 0.030(2) 0.0059(17) 0.0078(18) -0.0045(17)
O3 0.024(2) 0.020(2) 0.017(2) 0.0006(15) 0.0102(16) -0.0007(16)
O4 0.027(2) 0.019(2) 0.021(2) -0.0032(15) 0.0095(17) 0.0010(17)
C1 0.017(3) 0.023(3) 0.021(3) 0.003(2) 0.003(2) -0.002(2)
C2 0.023(3) 0.026(3) 0.024(3) 0.003(2) 0.008(3) -0.004(3)
C3 0.034(3) 0.018(3) 0.022(3) -0.002(2) 0.006(3) -0.003(3)
C4 0.021(3) 0.020(3) 0.027(3) 0.004(2) 0.006(3) -0.003(2)
C5 0.025(3) 0.028(3) 0.023(3) -0.001(2) 0.009(3) -0.005(3)
C6 0.022(3) 0.017(3) 0.028(3) 0.001(2) 0.007(3) -0.002(2)
C7 0.025(3) 0.030(3) 0.020(3) 0.000(2) 0.007(2) -0.005(3)
C8 0.033(4) 0.043(4) 0.038(4) 0.013(3) 0.015(3) 0.004(3)
C9 0.047(4) 0.059(5) 0.045(4) 0.003(4) 0.028(4) 0.013(4)
C10 0.082(6) 0.027(4) 0.050(5) -0.008(3) 0.039(4) -0.008(4)
C11 0.046(4) 0.044(4) 0.031(4) -0.010(3) 0.016(3) -0.014(3)
C12 0.033(4) 0.032(4) 0.030(4) 0.000(3) 0.014(3) -0.009(3)
C13 0.032(3) 0.018(3) 0.026(3) -0.002(2) 0.012(3) -0.002(2)
C14 0.028(3) 0.026(3) 0.037(3) 0.003(3) 0.013(3) -0.004(3)
C15 0.034(4) 0.032(4) 0.045(4) 0.001(3) 0.018(3) -0.006(3)
C16 0.057(4) 0.034(4) 0.037(4) 0.006(3) 0.025(3) -0.009(3)
C17 0.041(4) 0.031(4) 0.046(4) 0.012(3) 0.013(3) 0.004(3)
C18 0.029(3) 0.035(3) 0.029(3) 0.010(3) 0.009(3) -0.001(3)
C19 0.027(3) 0.017(3) 0.027(3) 0.005(3) 0.009(2) 0.003(3)
C20 0.029(3) 0.026(4) 0.030(3) -0.001(3) 0.011(3) 0.001(3)
C21 0.027(3) 0.033(3) 0.032(3) -0.005(3) 0.006(3) -0.007(3)
C22 0.036(4) 0.034(4) 0.030(3) -0.008(3) 0.014(3) -0.005(3)
C23 0.032(3) 0.028(3) 0.039(4) -0.006(3) 0.016(3) -0.001(3)
C24 0.025(3) 0.027(3) 0.034(3) -0.003(2) 0.012(3) -0.001(2)
C25 0.020(3) 0.026(3) 0.031(3) 0.006(3) 0.008(3) 0.002(3)
C26 0.019(3) 0.023(3) 0.033(4) 0.002(3) 0.007(3) 0.001(3)
C27 0.027(3) 0.023(3) 0.030(3) 0.005(3) 0.013(3) 0.000(2)
C28 0.027(3) 0.025(3) 0.027(3) 0.001(3) 0.010(3) -0.001(3)
C29 0.030(4) 0.020(3) 0.033(4) 0.000(3) 0.012(3) -0.004(3)
C30 0.023(3) 0.026(3) 0.028(3) 0.003(3) 0.008(3) -0.002(3)
C31 0.031(3) 0.024(3) 0.028(3) 0.002(3) 0.012(2) -0.003(3)
C32 0.026(3) 0.030(4) 0.039(4) 0.005(3) 0.009(3) -0.001(3)
C33 0.048(4) 0.042(4) 0.030(4) 0.000(3) 0.005(3) -0.013(3)
C34 0.080(6) 0.034(4) 0.032(4) -0.010(3) 0.020(4) -0.011(4)
C35 0.059(5) 0.033(4) 0.047(4) -0.008(3) 0.031(4) 0.003(3)
C36 0.036(4) 0.024(3) 0.045(4) 0.000(3) 0.016(3) 0.002(3)
C37 0.035(3) 0.020(3) 0.029(3) 0.003(2) 0.015(3) 0.002(3)
C38 0.029(3) 0.030(3) 0.030(3) 0.003(3) 0.006(3) -0.007(3)
C39 0.040(4) 0.027(3) 0.037(4) 0.006(3) 0.005(3) -0.004(3)
C40 0.034(3) 0.025(3) 0.046(4) 0.007(3) 0.006(3) -0.005(3)
C41 0.032(4) 0.027(3) 0.053(5) 0.005(3) 0.012(3) -0.009(3)
C42 0.026(3) 0.027(3) 0.049(4) 0.012(3) 0.010(3) 0.000(3)
C43 0.028(3) 0.026(3) 0.031(3) 0.005(3) 0.012(3) -0.004(3)
C44 0.035(4) 0.043(4) 0.036(4) 0.009(3) 0.015(3) 0.004(3)
C45 0.045(4) 0.047(4) 0.059(5) 0.012(4) 0.031(4) 0.013(4)
C46 0.076(6) 0.039(4) 0.043(4) -0.001(3) 0.037(4) 0.010(4)
C47 0.053(5) 0.035(4) 0.030(4) -0.003(3) 0.013(3) -0.010(3)
C48 0.033(4) 0.027(3) 0.032(4) -0.004(3) 0.009(3) -0.002(3)
C49 0.023(3) 0.019(3) 0.015(2) 0.002(2) 0.007(2) -0.004(3)
C50 0.029(3) 0.020(3) 0.019(3) 0.001(2) 0.007(2) 0.002(3)
C51 0.018(3) 0.028(3) 0.025(3) 0.000(2) 0.002(2) -0.002(2)
C52 0.026(3) 0.028(3) 0.022(3) 0.002(2) 0.008(2) 0.001(2)
C53 0.027(3) 0.028(3) 0.027(3) -0.005(3) 0.011(3) 0.003(3)
C54 0.021(3) 0.023(3) 0.024(3) 0.001(2) 0.009(2) 0.000(2)
C55 0.022(3) 0.026(3) 0.025(3) -0.007(2) 0.010(2) 0.000(2)
C56 0.026(3) 0.029(4) 0.035(3) 0.000(3) 0.008(3) -0.002(3)
C57 0.025(3) 0.048(4) 0.043(4) -0.003(3) 0.018(3) -0.003(3)
C58 0.020(3) 0.040(4) 0.054(4) 0.001(3) 0.012(3) 0.007(3)
C59 0.029(3) 0.029(3) 0.059(5) 0.006(3) 0.012(3) 0.005(3)
C60 0.026(3) 0.029(3) 0.043(4) -0.003(3) 0.012(3) -0.002(3)
C61 0.033(3) 0.026(3) 0.026(3) 0.000(2) 0.009(3) 0.009(3)
C62 0.064(5) 0.088(6) 0.050(5) -0.038(4) 0.038(4) -0.035(4)
C63 0.083(7) 0.122(8) 0.069(6) -0.050(6) 0.057(5) -0.041(6)
C64 0.096(7) 0.070(5) 0.032(4) -0.019(4) 0.023(4) -0.020(5)
C65 0.055(5) 0.046(4) 0.045(4) -0.024(3) 0.013(4) -0.007(4)
C66 0.044(4) 0.048(4) 0.043(4) -0.014(3) 0.021(3) -0.006(3)
C67 0.022(3) 0.026(3) 0.019(3) -0.002(2) 0.006(2) 0.000(2)
C68 0.028(3) 0.032(4) 0.034(3) 0.009(3) 0.008(3) -0.003(3)
C69 0.027(3) 0.051(5) 0.045(4) 0.007(3) 0.012(3) -0.002(3)
C70 0.024(3) 0.045(4) 0.037(4) 0.003(3) 0.000(3) 0.005(3)
C71 0.034(4) 0.031(3) 0.032(3) 0.008(3) 0.007(3) 0.004(3)
C72 0.028(3) 0.029(3) 0.033(4) 0.007(3) 0.007(3) 0.002(3)
C73 0.022(3) 0.019(3) 0.020(3) 0.001(3) 0.008(2) 0.000(3)
C74 0.027(3) 0.024(3) 0.023(3) -0.001(3) 0.009(2) 0.001(3)
C75 0.027(3) 0.030(3) 0.020(3) -0.004(2) 0.004(3) -0.001(3)
C76 0.030(3) 0.029(3) 0.027(3) -0.005(3) 0.014(3) -0.001(3)
C77 0.024(3) 0.025(3) 0.030(3) -0.003(3) 0.014(3) 0.002(2)
C78 0.023(3) 0.024(3) 0.028(3) -0.003(3) 0.009(3) -0.001(2)
C79 0.023(3) 0.032(3) 0.022(3) -0.001(2) 0.005(2) 0.001(2)
C80 0.026(3) 0.027(3) 0.045(4) 0.003(3) 0.011(3) -0.001(2)
C81 0.024(3) 0.052(5) 0.061(5) 0.002(3) 0.020(3) -0.005(3)
C82 0.032(4) 0.047(4) 0.056(5) -0.005(3) 0.011(3) 0.010(3)
C83 0.032(3) 0.030(3) 0.045(4) -0.004(3) 0.007(3) 0.005(3)
C84 0.024(3) 0.028(3) 0.028(3) -0.002(2) 0.005(2) -0.001(2)
C85 0.036(4) 0.037(4) 0.021(3) -0.004(3) 0.009(3) 0.002(3)
C86 0.042(4) 0.040(4) 0.033(4) -0.010(3) 0.013(3) -0.009(3)
C87 0.051(4) 0.048(4) 0.040(4) -0.014(3) 0.014(3) -0.007(4)
C88 0.046(4) 0.053(4) 0.048(4) -0.019(3) 0.016(3) 0.007(3)
C89 0.061(5) 0.069(5) 0.058(5) -0.023(4) 0.041(4) -0.012(4)
C90 0.056(5) 0.042(4) 0.052(5) -0.016(3) 0.033(4) -0.010(3)
C91 0.023(3) 0.028(3) 0.025(3) -0.002(3) 0.008(3) 0.003(3)
C92 0.033(4) 0.031(3) 0.040(4) 0.002(3) 0.013(3) -0.002(3)
C93 0.040(4) 0.037(4) 0.042(4) 0.005(3) 0.003(3) 0.007(3)
C94 0.029(4) 0.050(4) 0.046(4) -0.003(3) 0.003(3) 0.009(3)
C95 0.023(3) 0.049(4) 0.040(4) -0.001(3) 0.006(3) -0.004(3)
C96 0.032(3) 0.046(5) 0.037(4) 0.005(3) 0.010(3) -0.005(3)
C101 0.054(5) 0.064(5) 0.047(5) -0.005(4) 0.006(4) 0.010(4)
C102 0.035(4) 0.052(5) 0.062(5) -0.004(4) 0.002(4) 0.003(3)
C103 0.046(5) 0.048(5) 0.080(6) -0.001(4) 0.009(4) -0.002(4)
C104 0.059(5) 0.074(6) 0.070(6) -0.013(5) 0.017(5) 0.001(5)
C105 0.052(5) 0.087(7) 0.064(6) -0.020(5) 0.011(4) 0.021(5)
C106 0.071(6) 0.076(6) 0.048(5) 0.001(4) 0.007(4) 0.028(5)
C107 0.073(7) 0.166(11) 0.084(7) 0.046(7) 0.028(6) 0.039(7)
C111 0.079(7) 0.141(10) 0.060(6) 0.056(7) 0.028(5) 0.065(7)
C112 0.104(9) 0.085(8) 0.085(7) 0.013(6) 0.033(6) 0.038(7)
C113 0.082(7) 0.098(8) 0.091(8) -0.014(6) 0.008(6) -0.001(6)
C114 0.061(6) 0.113(8) 0.078(7) -0.025(6) 0.014(5) -0.011(6)
C115 0.083(7) 0.090(8) 0.068(6) -0.036(5) 0.023(5) -0.014(5)
C116 0.077(6) 0.097(8) 0.061(5) 0.011(5) 0.021(4) 0.009(6)
C117 0.123(10) 0.264(17) 0.194(14) 0.171(13) 0.118(10) 0.127(11)

loop_
_atom_type_symbol
_atom_type_description
_atom_type_scat_dispersion_real
_atom_type_scat_dispersion_imag
_atom_type_scat_source
C C 0.0033 0.0016 'International Tables Vol C Tables 4.2.6.8 and 6.1.1.4'
H H 0.0000 0.0000 'International Tables Vol C Tables 4.2.6.8 and 6.1.1.4'
O O 0.0106 0.0060 'International Tables Vol C Tables 4.2.6.8 and 6.1.1.4'
Sn Sn -0.6537 1.4246 'International Tables Vol C Tables 4.2.6.8 and 6.1.1.4'

loop_
_geom_angle_atom_site_label_1
_geom_angle_atom_site_label_2
_geom_angle_atom_site_label_3
_geom_angle
_geom_angle_site_symmetry_1
_geom_angle_site_symmetry_3
_geom_angle_publ_flag
O1 Sn1 O4 95.74(14) . . ?
O1 Sn1 O3 95.82(14) . . ?
O4 Sn1 O3 69.65(12) . . ?
O2 Sn2 O3 96.44(14) . . ?
O2 Sn2 O4 96.45(14) . . ?
O3 Sn2 O4 69.42(13) . . ?
C1 O1 Sn1 117.4(3) . . ?
C25 O2 Sn2 119.4(3) . . ?
C49 O3 Sn2 122.2(3) . . ?
C49 O3 Sn1 126.2(3) . . ?
Sn2 O3 Sn1 110.38(15) . . ?
C73 O4 Sn1 124.1(3) . . ?
C73 O4 Sn2 124.7(3) . . ?
Sn1 O4 Sn2 110.54(15) . . ?
O1 C1 C2 120.1(5) . . ?
O1 C1 C6 120.0(5) . . ?
C2 C1 C6 120.0(5) . . ?
C3 C2 C1 117.5(5) . . ?
C3 C2 C7 119.5(5) . . ?
C1 C2 C7 122.9(5) . . ?
C4 C3 C2 124.2(5) . . ?
C4 C3 H3 117.9 . . ?
C2 C3 H3 117.9 . . ?
C3 C4 C5 117.1(5) . . ?
C3 C4 C13 120.5(5) . . ?
C5 C4 C13 122.2(5) . . ?
C4 C5 C6 122.5(5) . . ?
C4 C5 H5 118.8 . . ?
C6 C5 H5 118.8 . . ?
C5 C6 C1 118.8(5) . . ?
C5 C6 C19 118.9(5) . . ?
C1 C6 C19 122.2(5) . . ?
C2 C7 C8 110.8(5) . . ?
C2 C7 C12 111.1(5) . . ?
C8 C7 C12 110.0(5) . . ?
C2 C7 H7 108.2 . . ?
C8 C7 H7 108.2 . . ?
C12 C7 H7 108.2 . . ?
C7 C8 C9 112.1(5) . . ?
C7 C8 H8A 109.2 . . ?
C9 C8 H8A 109.2 . . ?
C7 C8 H8B 109.2 . . ?
C9 C8 H8B 109.2 . . ?
H8A C8 H8B 107.9 . . ?
C10 C9 C8 111.0(6) . . ?
C10 C9 H9A 109.4 . . ?
C8 C9 H9A 109.4 . . ?
C10 C9 H9B 109.4 . . ?
C8 C9 H9B 109.4 . . ?
H9A C9 H9B 108.0 . . ?
C9 C10 C11 110.6(5) . . ?
C9 C10 H10A 109.5 . . ?
C11 C10 H10A 109.5 . . ?
C9 C10 H10B 109.5 . . ?
C11 C10 H10B 109.5 . . ?
H10A C10 H10B 108.1 . . ?
C10 C11 C12 110.2(5) . . ?
C10 C11 H11A 109.6 . . ?
C12 C11 H11A 109.6 . . ?
C10 C11 H11B 109.6 . . ?
C12 C11 H11B 109.6 . . ?
H11A C11 H11B 108.1 . . ?
C11 C12 C7 112.6(5) . . ?
C11 C12 H12A 109.1 . . ?
C7 C12 H12A 109.1 . . ?
C11 C12 H12B 109.1 . . ?
C7 C12 H12B 109.1 . . ?
H12A C12 H12B 107.8 . . ?
C4 C13 C14 115.2(5) . . ?
C4 C13 C18 111.5(5) . . ?
C14 C13 C18 109.7(5) . . ?
C4 C13 H13 106.7 . . ?
C14 C13 H13 106.7 . . ?
C18 C13 H13 106.7 . . ?
C13 C14 C15 110.6(5) . . ?
C13 C14 H14A 109.5 . . ?
C15 C14 H14A 109.5 . . ?
C13 C14 H14B 109.5 . . ?
C15 C14 H14B 109.5 . . ?
H14A C14 H14B 108.1 . . ?
C16 C15 C14 111.3(5) . . ?
C16 C15 H15A 109.4 . . ?
C14 C15 H15A 109.4 . . ?
C16 C15 H15B 109.4 . . ?
C14 C15 H15B 109.4 . . ?
H15A C15 H15B 108.0 . . ?
C17 C16 C15 111.5(5) . . ?
C17 C16 H16A 109.3 . . ?
C15 C16 H16A 109.3 . . ?
C17 C16 H16B 109.3 . . ?
C15 C16 H16B 109.3 . . ?
H16A C16 H16B 108.0 . . ?
C16 C17 C18 111.9(5) . . ?
C16 C17 H17A 109.2 . . ?
C18 C17 H17A 109.2 . . ?
C16 C17 H17B 109.2 . . ?
C18 C17 H17B 109.2 . . ?
H17A C17 H17B 107.9 . . ?
C17 C18 C13 111.8(5) . . ?
C17 C18 H18A 109.2 . . ?
C13 C18 H18A 109.2 . . ?
C17 C18 H18B 109.2 . . ?
C13 C18 H18B 109.2 . . ?
H18A C18 H18B 107.9 . . ?
C24 C19 C6 112.9(5) . . ?
C24 C19 C20 110.4(4) . . ?
C6 C19 C20 109.0(5) . . ?
C24 C19 H19 108.1 . . ?
C6 C19 H19 108.1 . . ?
C20 C19 H19 108.1 . . ?
C21 C20 C19 113.5(5) . . ?
C21 C20 H20A 108.9 . . ?
C19 C20 H20A 108.9 . . ?
C21 C20 H20B 108.9 . . ?
C19 C20 H20B 108.9 . . ?
H20A C20 H20B 107.7 . . ?
C22 C21 C20 110.2(5) . . ?
C22 C21 H21A 109.6 . . ?
C20 C21 H21A 109.6 . . ?
C22 C21 H21B 109.6 . . ?
C20 C21 H21B 109.6 . . ?
H21A C21 H21B 108.1 . . ?
C21 C22 C23 110.1(5) . . ?
C21 C22 H22A 109.6 . . ?
C23 C22 H22A 109.6 . . ?
C21 C22 H22B 109.6 . . ?
C23 C22 H22B 109.6 . . ?
H22A C22 H22B 108.2 . . ?
C22 C23 C24 111.9(5) . . ?
C22 C23 H23A 109.2 . . ?
C24 C23 H23A 109.2 . . ?
C22 C23 H23B 109.2 . . ?
C24 C23 H23B 109.2 . . ?
H23A C23 H23B 107.9 . . ?
C23 C24 C19 111.8(5) . . ?
C23 C24 H24A 109.2 . . ?
C19 C24 H24A 109.2 . . ?
C23 C24 H24B 109.2 . . ?
C19 C24 H24B 109.2 . . ?
H24A C24 H24B 107.9 . . ?
O2 C25 C26 120.2(5) . . ?
O2 C25 C30 120.1(5) . . ?
C26 C25 C30 119.7(5) . . ?
C27 C26 C25 118.2(5) . . ?
C27 C26 C31 117.0(5) . . ?
C25 C26 C31 124.7(5) . . ?
C28 C27 C26 123.6(6) . . ?
C28 C27 H27 118.2 . . ?
C26 C27 H27 118.2 . . ?
C27 C28 C29 116.5(5) . . ?
C27 C28 C37 120.6(5) . . ?
C29 C28 C37 122.7(5) . . ?
C30 C29 C28 123.1(6) . . ?
C30 C29 H29 118.4 . . ?
C28 C29 H29 118.4 . . ?
C29 C30 C25 118.8(6) . . ?
C29 C30 C43 118.4(5) . . ?
C25 C30 C43 122.6(5) . . ?
C26 C31 C32 110.0(5) . . ?
C26 C31 C36 113.0(5) . . ?
C32 C31 C36 110.3(5) . . ?
C26 C31 H31 107.8 . . ?
C32 C31 H31 107.8 . . ?
C36 C31 H31 107.8 . . ?
C33 C32 C31 113.1(5) . . ?
C33 C32 H32A 108.9 . . ?
C31 C32 H32A 108.9 . . ?
C33 C32 H32B 108.9 . . ?
C31 C32 H32B 108.9 . . ?
H32A C32 H32B 107.8 . . ?
C32 C33 C34 111.3(5) . . ?
C32 C33 H33A 109.4 . . ?
C34 C33 H33A 109.4 . . ?
C32 C33 H33B 109.4 . . ?
C34 C33 H33B 109.4 . . ?
H33A C33 H33B 108.0 . . ?
C33 C34 C35 110.2(5) . . ?
C33 C34 H34A 109.6 . . ?
C35 C34 H34A 109.6 . . ?
C33 C34 H34B 109.6 . . ?
C35 C34 H34B 109.6 . . ?
H34A C34 H34B 108.1 . . ?
C36 C35 C34 111.2(5) . . ?
C36 C35 H35A 109.4 . . ?
C34 C35 H35A 109.4 . . ?
C36 C35 H35B 109.4 . . ?
C34 C35 H35B 109.4 . . ?
H35A C35 H35B 108.0 . . ?
C35 C36 C31 112.6(5) . . ?
C35 C36 H36A 109.1 . . ?
C31 C36 H36A 109.1 . . ?
C35 C36 H36B 109.1 . . ?
C31 C36 H36B 109.1 . . ?
H36A C36 H36B 107.8 . . ?
C28 C37 C38 112.5(5) . . ?
C28 C37 C42 113.8(5) . . ?
C38 C37 C42 109.3(4) . . ?
C28 C37 H37 106.9 . . ?
C38 C37 H37 106.9 . . ?
C42 C37 H37 106.9 . . ?
C37 C38 C39 112.3(5) . . ?
C37 C38 H38A 109.2 . . ?
C39 C38 H38A 109.2 . . ?
C37 C38 H38B 109.2 . . ?
C39 C38 H38B 109.2 . . ?
H38A C38 H38B 107.9 . . ?
C40 C39 C38 110.5(5) . . ?
C40 C39 H39A 109.5 . . ?
C38 C39 H39A 109.5 . . ?
C40 C39 H39B 109.5 . . ?
C38 C39 H39B 109.5 . . ?
H39A C39 H39B 108.1 . . ?
C41 C40 C39 111.7(5) . . ?
C41 C40 H40A 109.3 . . ?
C39 C40 H40A 109.3 . . ?
C41 C40 H40B 109.3 . . ?
C39 C40 H40B 109.3 . . ?
H40A C40 H40B 107.9 . . ?
C40 C41 C42 111.8(5) . . ?
C40 C41 H41A 109.2 . . ?
C42 C41 H41A 109.2 . . ?
C40 C41 H41B 109.2 . . ?
C42 C41 H41B 109.2 . . ?
H41A C41 H41B 107.9 . . ?
C41 C42 C37 111.5(5) . . ?
C41 C42 H42A 109.3 . . ?
C37 C42 H42A 109.3 . . ?
C41 C42 H42B 109.3 . . ?
C37 C42 H42B 109.3 . . ?
H42A C42 H42B 108.0 . . ?
C30 C43 C44 111.3(5) . . ?
C30 C43 C48 113.2(5) . . ?
C44 C43 C48 108.6(5) . . ?
C30 C43 H43 107.8 . . ?
C44 C43 H43 107.8 . . ?
C48 C43 H43 107.8 . . ?
C45 C44 C43 113.7(5) . . ?
C45 C44 H44A 108.8 . . ?
C43 C44 H44A 108.8 . . ?
C45 C44 H44B 108.8 . . ?
C43 C44 H44B 108.8 . . ?
H44A C44 H44B 107.7 . . ?
C44 C45 C46 111.6(6) . . ?
C44 C45 H45A 109.3 . . ?
C46 C45 H45A 109.3 . . ?
C44 C45 H45B 109.3 . . ?
C46 C45 H45B 109.3 . . ?
H45A C45 H45B 108.0 . . ?
C47 C46 C45 110.4(5) . . ?
C47 C46 H46A 109.6 . . ?
C45 C46 H46A 109.6 . . ?
C47 C46 H46B 109.6 . . ?
C45 C46 H46B 109.6 . . ?
H46A C46 H46B 108.1 . . ?
C46 C47 C48 112.1(5) . . ?
C46 C47 H47A 109.2 . . ?
C48 C47 H47A 109.2 . . ?
C46 C47 H47B 109.2 . . ?
C48 C47 H47B 109.2 . . ?
H47A C47 H47B 107.9 . . ?
C47 C48 C43 112.2(5) . . ?
C47 C48 H48A 109.2 . . ?
C43 C48 H48A 109.2 . . ?
C47 C48 H48B 109.2 . . ?
C43 C48 H48B 109.2 . . ?
H48A C48 H48B 107.9 . . ?
O3 C49 C54 119.3(4) . . ?
O3 C49 C50 119.5(5) . . ?
C54 C49 C50 121.3(5) . . ?
C51 C50 C49 117.8(5) . . ?
C51 C50 C55 119.8(5) . . ?
C49 C50 C55 122.4(5) . . ?
C52 C51 C50 123.0(5) . . ?
C52 C51 H51 118.5 . . ?
C50 C51 H51 118.5 . . ?
C53 C52 C51 117.6(5) . . ?
C53 C52 C61 119.2(5) . . ?
C51 C52 C61 123.1(5) . . ?
C52 C53 C54 123.0(6) . . ?
C52 C53 H53 118.5 . . ?
C54 C53 H53 118.5 . . ?
C53 C54 C49 117.3(5) . . ?
C53 C54 C67 119.0(5) . . ?
C49 C54 C67 123.6(5) . . ?
C50 C55 C56 113.7(4) . . ?
C50 C55 C60 111.0(4) . . ?
C56 C55 C60 109.8(4) . . ?
C50 C55 H55 107.4 . . ?
C56 C55 H55 107.4 . . ?
C60 C55 H55 107.4 . . ?
C57 C56 C55 112.1(5) . . ?
C57 C56 H56A 109.2 . . ?
C55 C56 H56A 109.2 . . ?
C57 C56 H56B 109.2 . . ?
C55 C56 H56B 109.2 . . ?
H56A C56 H56B 107.9 . . ?
C56 C57 C58 111.8(5) . . ?
C56 C57 H57A 109.3 . . ?
C58 C57 H57A 109.3 . . ?
C56 C57 H57B 109.3 . . ?
C58 C57 H57B 109.3 . . ?
H57A C57 H57B 107.9 . . ?
C59 C58 C57 110.8(5) . . ?
C59 C58 H58A 109.5 . . ?
C57 C58 H58A 109.5 . . ?
C59 C58 H58B 109.5 . . ?
C57 C58 H58B 109.5 . . ?
H58A C58 H58B 108.1 . . ?
C58 C59 C60 110.9(5) . . ?
C58 C59 H59A 109.5 . . ?
C60 C59 H59A 109.5 . . ?
C58 C59 H59B 109.5 . . ?
C60 C59 H59B 109.5 . . ?
H59A C59 H59B 108.0 . . ?
C59 C60 C55 111.7(5) . . ?
C59 C60 H60A 109.3 . . ?
C55 C60 H60A 109.3 . . ?
C59 C60 H60B 109.3 . . ?
C55 C60 H60B 109.3 . . ?
H60A C60 H60B 107.9 . . ?
C66 C61 C62 108.3(5) . . ?
C66 C61 C52 115.6(5) . . ?
C62 C61 C52 110.9(5) . . ?
C66 C61 H61 107.2 . . ?
C62 C61 H61 107.2 . . ?
C52 C61 H61 107.2 . . ?
C61 C62 C63 110.9(6) . . ?
C61 C62 H62A 109.5 . . ?
C63 C62 H62A 109.5 . . ?
C61 C62 H62B 109.5 . . ?
C63 C62 H62B 109.5 . . ?
H62A C62 H62B 108.0 . . ?
C64 C63 C62 111.3(7) . . ?
C64 C63 H63A 109.4 . . ?
C62 C63 H63A 109.4 . . ?
C64 C63 H63B 109.4 . . ?
C62 C63 H63B 109.4 . . ?
H63A C63 H63B 108.0 . . ?
C65 C64 C63 112.8(6) . . ?
C65 C64 H64A 109.0 . . ?
C63 C64 H64A 109.0 . . ?
C65 C64 H64B 109.0 . . ?
C63 C64 H64B 109.0 . . ?
H64A C64 H64B 107.8 . . ?
C64 C65 C66 111.2(6) . . ?
C64 C65 H65A 109.4 . . ?
C66 C65 H65A 109.4 . . ?
C64 C65 H65B 109.4 . . ?
C66 C65 H65B 109.4 . . ?
H65A C65 H65B 108.0 . . ?
C61 C66 C65 112.3(5) . . ?
C61 C66 H66A 109.2 . . ?
C65 C66 H66A 109.2 . . ?
C61 C66 H66B 109.2 . . ?
C65 C66 H66B 109.2 . . ?
H66A C66 H66B 107.9 . . ?
C54 C67 C68 113.3(5) . . ?
C54 C67 C72 110.5(5) . . ?
C68 C67 C72 110.2(5) . . ?
C54 C67 H67 107.6 . . ?
C68 C67 H67 107.6 . . ?
C72 C67 H67 107.6 . . ?
C69 C68 C67 111.7(5) . . ?
C69 C68 H68A 109.3 . . ?
C67 C68 H68A 109.3 . . ?
C69 C68 H68B 109.3 . . ?
C67 C68 H68B 109.3 . . ?
H68A C68 H68B 107.9 . . ?
C70 C69 C68 111.6(5) . . ?
C70 C69 H69A 109.3 . . ?
C68 C69 H69A 109.3 . . ?
C70 C69 H69B 109.3 . . ?
C68 C69 H69B 109.3 . . ?
H69A C69 H69B 108.0 . . ?
C71 C70 C69 110.7(5) . . ?
C71 C70 H70A 109.5 . . ?
C69 C70 H70A 109.5 . . ?
C71 C70 H70B 109.5 . . ?
C69 C70 H70B 109.5 . . ?
H70A C70 H70B 108.1 . . ?
C70 C71 C72 111.6(5) . . ?
C70 C71 H71A 109.3 . . ?
C72 C71 H71A 109.3 . . ?
C70 C71 H71B 109.3 . . ?
C72 C71 H71B 109.3 . . ?
H71A C71 H71B 108.0 . . ?
C71 C72 C67 113.2(5) . . ?
C71 C72 H72A 108.9 . . ?
C67 C72 H72A 108.9 . . ?
C71 C72 H72B 108.9 . . ?
C67 C72 H72B 108.9 . . ?
H72A C72 H72B 107.8 . . ?
O4 C73 C74 119.2(5) . . ?
O4 C73 C78 119.4(4) . . ?
C74 C73 C78 121.3(5) . . ?
C75 C74 C73 117.9(5) . . ?
C75 C74 C79 120.7(5) . . ?
C73 C74 C79 121.3(5) . . ?
C76 C75 C74 123.1(5) . . ?
C76 C75 H75 118.4 . . ?
C74 C75 H75 118.4 . . ?
C77 C76 C75 116.4(5) . . ?
C77 C76 C85 123.3(5) . . ?
C75 C76 C85 120.3(5) . . ?
C76 C77 C78 124.0(6) . . ?
C76 C77 H77 118.0 . . ?
C78 C77 H77 118.0 . . ?
C77 C78 C73 117.2(5) . . ?
C77 C78 C91 120.0(5) . . ?
C73 C78 C91 122.7(5) . . ?
C74 C79 C84 113.5(5) . . ?
C74 C79 C80 114.2(5) . . ?
C84 C79 C80 108.7(4) . . ?
C74 C79 H79 106.7 . . ?
C84 C79 H79 106.7 . . ?
C80 C79 H79 106.7 . . ?
C81 C80 C79 109.6(5) . . ?
C81 C80 H80A 109.7 . . ?
C79 C80 H80A 109.7 . . ?
C81 C80 H80B 109.7 . . ?
C79 C80 H80B 109.7 . . ?
H80A C80 H80B 108.2 . . ?
C82 C81 C80 112.1(5) . . ?
C82 C81 H81A 109.2 . . ?
C80 C81 H81A 109.2 . . ?
C82 C81 H81B 109.2 . . ?
C80 C81 H81B 109.2 . . ?
H81A C81 H81B 107.9 . . ?
C81 C82 C83 111.6(5) . . ?
C81 C82 H82A 109.3 . . ?
C83 C82 H82A 109.3 . . ?
C81 C82 H82B 109.3 . . ?
C83 C82 H82B 109.3 . . ?
H82A C82 H82B 108.0 . . ?
C84 C83 C82 111.1(5) . . ?
C84 C83 H83A 109.4 . . ?
C82 C83 H83A 109.4 . . ?
C84 C83 H83B 109.4 . . ?
C82 C83 H83B 109.4 . . ?
H83A C83 H83B 108.0 . . ?
C83 C84 C79 111.0(5) . . ?
C83 C84 H84A 109.4 . . ?
C79 C84 H84A 109.4 . . ?
C83 C84 H84B 109.4 . . ?
C79 C84 H84B 109.4 . . ?
H84A C84 H84B 108.0 . . ?
C76 C85 C90 114.8(5) . . ?
C76 C85 C86 111.5(5) . . ?
C90 C85 C86 109.2(5) . . ?
C76 C85 H85 107.0 . . ?
C90 C85 H85 107.0 . . ?
C86 C85 H85 107.0 . . ?
C85 C86 C87 111.8(5) . . ?
C85 C86 H86A 109.3 . . ?
C87 C86 H86A 109.3 . . ?
C85 C86 H86B 109.3 . . ?
C87 C86 H86B 109.3 . . ?
H86A C86 H86B 107.9 . . ?
C88 C87 C86 111.3(5) . . ?
C88 C87 H87A 109.4 . . ?
C86 C87 H87A 109.4 . . ?
C88 C87 H87B 109.4 . . ?
C86 C87 H87B 109.4 . . ?
H87A C87 H87B 108.0 . . ?
C89 C88 C87 111.4(6) . . ?
C89 C88 H88A 109.4 . . ?
C87 C88 H88A 109.4 . . ?
C89 C88 H88B 109.4 . . ?
C87 C88 H88B 109.4 . . ?
H88A C88 H88B 108.0 . . ?
C88 C89 C90 110.6(6) . . ?
C88 C89 H89A 109.5 . . ?
C90 C89 H89A 109.5 . . ?
C88 C89 H89B 109.5 . . ?
C90 C89 H89B 109.5 . . ?
H89A C89 H89B 108.1 . . ?
C85 C90 C89 111.5(6) . . ?
C85 C90 H90A 109.3 . . ?
C89 C90 H90A 109.3 . . ?
C85 C90 H90B 109.3 . . ?
C89 C90 H90B 109.3 . . ?
H90A C90 H90B 108.0 . . ?
C78 C91 C92 110.5(5) . . ?
C78 C91 C96 113.6(5) . . ?
C92 C91 C96 109.8(5) . . ?
C78 C91 H91 107.6 . . ?
C92 C91 H91 107.6 . . ?
C96 C91 H91 107.6 . . ?
C91 C92 C93 113.3(5) . . ?
C91 C92 H92A 108.9 . . ?
C93 C92 H92A 108.9 . . ?
C91 C92 H92B 108.9 . . ?
C93 C92 H92B 108.9 . . ?
H92A C92 H92B 107.7 . . ?
C92 C93 C94 111.0(5) . . ?
C92 C93 H93A 109.4 . . ?
C94 C93 H93A 109.4 . . ?
C92 C93 H93B 109.4 . . ?
C94 C93 H93B 109.4 . . ?
H93A C93 H93B 108.0 . . ?
C95 C94 C93 110.2(5) . . ?
C95 C94 H94A 109.6 . . ?
C93 C94 H94A 109.6 . . ?
C95 C94 H94B 109.6 . . ?
C93 C94 H94B 109.6 . . ?
H94A C94 H94B 108.1 . . ?
C94 C95 C96 112.0(5) . . ?
C94 C95 H95A 109.2 . . ?
C96 C95 H95A 109.2 . . ?
C94 C95 H95B 109.2 . . ?
C96 C95 H95B 109.2 . . ?
H95A C95 H95B 107.9 . . ?
C95 C96 C91 112.2(5) . . ?
C95 C96 H96A 109.2 . . ?
C91 C96 H96A 109.2 . . ?
C95 C96 H96B 109.2 . . ?
C91 C96 H96B 109.2 . . ?
H96A C96 H96B 107.9 . . ?
C102 C101 C106 117.6(8) . . ?
C102 C101 C107 120.9(7) . . ?
C106 C101 C107 121.6(8) . . ?
C101 C102 C103 121.9(7) . . ?
C101 C102 H102 119.1 . . ?
C103 C102 H102 119.1 . . ?
C104 C103 C102 120.6(8) . . ?
C104 C103 H103 119.7 . . ?
C102 C103 H103 119.7 . . ?
C103 C104 C105 118.8(9) . . ?
C103 C104 H104 120.6 . . ?
C105 C104 H104 120.6 . . ?
C104 C105 C106 120.8(8) . . ?
C104 C105 H105 119.6 . . ?
C106 C105 H105 119.6 . . ?
C105 C106 C101 120.4(8) . . ?
C105 C106 H106 119.8 . . ?
C101 C106 H106 119.8 . . ?
C101 C107 H10C 109.5 . . ?
C101 C107 H10D 109.5 . . ?
H10C C107 H10D 109.5 . . ?
C101 C107 H10E 109.5 . . ?
H10C C107 H10E 109.5 . . ?
H10D C107 H10E 109.5 . . ?
C112 C111 C116 120.0 . . ?
C112 C111 C117 121.3(8) . . ?
C116 C111 C117 118.7(8) . . ?
C113 C112 C111 120.0 . . ?
C113 C112 H112 120.0 . . ?
C111 C112 H112 120.0 . . ?
C112 C113 C114 120.0 . . ?
C112 C113 H113 120.0 . . ?
C114 C113 H113 120.0 . . ?
C115 C114 C113 120.0 . . ?
C115 C114 H114 120.0 . . ?
C113 C114 H114 120.0 . . ?
C114 C115 C116 120.0 . . ?
C114 C115 H115 120.0 . . ?
C116 C115 H115 120.0 . . ?
C115 C116 C111 120.0 . . ?
C115 C116 H116 120.0 . . ?
C111 C116 H116 120.0 . . ?
C111 C117 H11C 109.5 . . ?
C111 C117 H11D 109.5 . . ?
H11C C117 H11D 109.5 . . ?
C111 C117 H11E 109.5 . . ?
H11C C117 H11E 109.5 . . ?
H11D C117 H11E 109.5 . . ?

loop_
_geom_bond_atom_site_label_1
_geom_bond_atom_site_label_2
_geom_bond_distance
_geom_bond_site_symmetry_2
_geom_bond_publ_flag
Sn1 O1 2.035(4) . ?
Sn1 O4 2.166(4) . ?
Sn1 O3 2.199(4) . ?
Sn2 O2 2.024(4) . ?
Sn2 O3 2.174(3) . ?
Sn2 O4 2.203(4) . ?
O1 C1 1.389(6) . ?
O2 C25 1.384(7) . ?
O3 C49 1.395(6) . ?
O4 C73 1.394(6) . ?
C1 C2 1.414(7) . ?
C1 C6 1.418(7) . ?
C2 C3 1.405(7) . ?
C2 C7 1.514(7) . ?
C3 C4 1.376(8) . ?
C3 H3 0.9500 . ?
C4 C5 1.390(8) . ?
C4 C13 1.516(7) . ?
C5 C6 1.403(7) . ?
C5 H5 0.9500 . ?
C6 C19 1.529(8) . ?
C7 C8 1.534(8) . ?
C7 C12 1.539(7) . ?
C7 H7 1.0000 . ?
C8 C9 1.539(8) . ?
C8 H8A 0.9900 . ?
C8 H8B 0.9900 . ?
C9 C10 1.511(9) . ?
C9 H9A 0.9900 . ?
C9 H9B 0.9900 . ?
C10 C11 1.523(9) . ?
C10 H10A 0.9900 . ?
C10 H10B 0.9900 . ?
C11 C12 1.533(8) . ?
C11 H11A 0.9900 . ?
C11 H11B 0.9900 . ?
C12 H12A 0.9900 . ?
C12 H12B 0.9900 . ?
C13 C14 1.527(7) . ?
C13 C18 1.533(7) . ?
C13 H13 1.0000 . ?
C14 C15 1.536(8) . ?
C14 H14A 0.9900 . ?
C14 H14B 0.9900 . ?
C15 C16 1.531(9) . ?
C15 H15A 0.9900 . ?
C15 H15B 0.9900 . ?
C16 C17 1.513(8) . ?
C16 H16A 0.9900 . ?
C16 H16B 0.9900 . ?
C17 C18 1.525(8) . ?
C17 H17A 0.9900 . ?
C17 H17B 0.9900 . ?
C18 H18A 0.9900 . ?
C18 H18B 0.9900 . ?
C19 C24 1.528(7) . ?
C19 C20 1.535(7) . ?
C19 H19 1.0000 . ?
C20 C21 1.527(8) . ?
C20 H20A 0.9900 . ?
C20 H20B 0.9900 . ?
C21 C22 1.520(8) . ?
C21 H21A 0.9900 . ?
C21 H21B 0.9900 . ?
C22 C23 1.522(8) . ?
C22 H22A 0.9900 . ?
C22 H22B 0.9900 . ?
C23 C24 1.526(7) . ?
C23 H23A 0.9900 . ?
C23 H23B 0.9900 . ?
C24 H24A 0.9900 . ?
C24 H24B 0.9900 . ?
C25 C26 1.406(8) . ?
C25 C30 1.415(8) . ?
C26 C27 1.401(8) . ?
C26 C31 1.517(8) . ?
C27 C28 1.382(7) . ?
C27 H27 0.9500 . ?
C28 C29 1.393(8) . ?
C28 C37 1.515(8) . ?
C29 C30 1.387(8) . ?
C29 H29 0.9500 . ?
C30 C43 1.501(8) . ?
C31 C32 1.536(7) . ?
C31 C36 1.537(8) . ?
C31 H31 1.0000 . ?
C32 C33 1.511(8) . ?
C32 H32A 0.9900 . ?
C32 H32B 0.9900 . ?
C33 C34 1.526(9) . ?
C33 H33A 0.9900 . ?
C33 H33B 0.9900 . ?
C34 C35 1.534(9) . ?
C34 H34A 0.9900 . ?
C34 H34B 0.9900 . ?
C35 C36 1.517(8) . ?
C35 H35A 0.9900 . ?
C35 H35B 0.9900 . ?
C36 H36A 0.9900 . ?
C36 H36B 0.9900 . ?
C37 C38 1.517(7) . ?
C37 C42 1.533(8) . ?
C37 H37 1.0000 . ?
C38 C39 1.531(8) . ?
C38 H38A 0.9900 . ?
C38 H38B 0.9900 . ?
C39 C40 1.524(8) . ?
C39 H39A 0.9900 . ?
C39 H39B 0.9900 . ?
C40 C41 1.512(8) . ?
C40 H40A 0.9900 . ?
C40 H40B 0.9900 . ?
C41 C42 1.521(8) . ?
C41 H41A 0.9900 . ?
C41 H41B 0.9900 . ?
C42 H42A 0.9900 . ?
C42 H42B 0.9900 . ?
C43 C44 1.536(8) . ?
C43 C48 1.538(8) . ?
C43 H43 1.0000 . ?
C44 C45 1.497(8) . ?
C44 H44A 0.9900 . ?
C44 H44B 0.9900 . ?
C45 C46 1.528(10) . ?
C45 H45A 0.9900 . ?
C45 H45B 0.9900 . ?
C46 C47 1.513(9) . ?
C46 H46A 0.9900 . ?
C46 H46B 0.9900 . ?
C47 C48 1.523(8) . ?
C47 H47A 0.9900 . ?
C47 H47B 0.9900 . ?
C48 H48A 0.9900 . ?
C48 H48B 0.9900 . ?
C49 C54 1.406(7) . ?
C49 C50 1.407(7) . ?
C50 C51 1.384(7) . ?
C50 C55 1.520(7) . ?
C51 C52 1.382(8) . ?
C51 H51 0.9500 . ?
C52 C53 1.382(8) . ?
C52 C61 1.528(8) . ?
C53 C54 1.395(7) . ?
C53 H53 0.9500 . ?
C54 C67 1.530(7) . ?
C55 C56 1.528(7) . ?
C55 C60 1.536(8) . ?
C55 H55 1.0000 . ?
C56 C57 1.509(8) . ?
C56 H56A 0.9900 . ?
C56 H56B 0.9900 . ?
C57 C58 1.526(8) . ?
C57 H57A 0.9900 . ?
C57 H57B 0.9900 . ?
C58 C59 1.517(8) . ?
C58 H58A 0.9900 . ?
C58 H58B 0.9900 . ?
C59 C60 1.524(8) . ?
C59 H59A 0.9900 . ?
C59 H59B 0.9900 . ?
C60 H60A 0.9900 . ?
C60 H60B 0.9900 . ?
C61 C66 1.509(8) . ?
C61 C62 1.523(8) . ?
C61 H61 1.0000 . ?
C62 C63 1.533(9) . ?
C62 H62A 0.9900 . ?
C62 H62B 0.9900 . ?
C63 C64 1.498(11) . ?
C63 H63A 0.9900 . ?
C63 H63B 0.9900 . ?
C64 C65 1.489(9) . ?
C64 H64A 0.9900 . ?
C64 H64B 0.9900 . ?
C65 C66 1.529(8) . ?
C65 H65A 0.9900 . ?
C65 H65B 0.9900 . ?
C66 H66A 0.9900 . ?
C66 H66B 0.9900 . ?
C67 C68 1.535(8) . ?
C67 C72 1.542(8) . ?
C67 H67 1.0000 . ?
C68 C69 1.530(8) . ?
C68 H68A 0.9900 . ?
C68 H68B 0.9900 . ?
C69 C70 1.524(8) . ?
C69 H69A 0.9900 . ?
C69 H69B 0.9900 . ?
C70 C71 1.508(8) . ?
C70 H70A 0.9900 . ?
C70 H70B 0.9900 . ?
C71 C72 1.530(8) . ?
C71 H71A 0.9900 . ?
C71 H71B 0.9900 . ?
C72 H72A 0.9900 . ?
C72 H72B 0.9900 . ?
C73 C74 1.400(7) . ?
C73 C78 1.409(7) . ?
C74 C75 1.398(7) . ?
C74 C79 1.515(7) . ?
C75 C76 1.398(8) . ?
C75 H75 0.9500 . ?
C76 C77 1.385(8) . ?
C76 C85 1.515(8) . ?
C77 C78 1.397(8) . ?
C77 H77 0.9500 . ?
C78 C91 1.523(8) . ?
C79 C84 1.532(7) . ?
C79 C80 1.550(7) . ?
C79 H79 1.0000 . ?
C80 C81 1.531(8) . ?
C80 H80A 0.9900 . ?
C80 H80B 0.9900 . ?
C81 C82 1.518(9) . ?
C81 H81A 0.9900 . ?
C81 H81B 0.9900 . ?
C82 C83 1.527(8) . ?
C82 H82A 0.9900 . ?
C82 H82B 0.9900 . ?
C83 C84 1.513(8) . ?
C83 H83A 0.9900 . ?
C83 H83B 0.9900 . ?
C84 H84A 0.9900 . ?
C84 H84B 0.9900 . ?
C85 C90 1.524(9) . ?
C85 C86 1.524(8) . ?
C85 H85 1.0000 . ?
C86 C87 1.536(8) . ?
C86 H86A 0.9900 . ?
C86 H86B 0.9900 . ?
C87 C88 1.512(9) . ?
C87 H87A 0.9900 . ?
C87 H87B 0.9900 . ?
C88 C89 1.493(9) . ?
C88 H88A 0.9900 . ?
C88 H88B 0.9900 . ?
C89 C90 1.540(9) . ?
C89 H89A 0.9900 . ?
C89 H89B 0.9900 . ?
C90 H90A 0.9900 . ?
C90 H90B 0.9900 . ?
C91 C92 1.525(8) . ?
C91 C96 1.533(8) . ?
C91 H91 1.0000 . ?
C92 C93 1.529(8) . ?
C92 H92A 0.9900 . ?
C92 H92B 0.9900 . ?
C93 C94 1.532(9) . ?
C93 H93A 0.9900 . ?
C93 H93B 0.9900 . ?
C94 C95 1.515(9) . ?
C94 H94A 0.9900 . ?
C94 H94B 0.9900 . ?
C95 C96 1.528(8) . ?
C95 H95A 0.9900 . ?
C95 H95B 0.9900 . ?
C96 H96A 0.9900 . ?
C96 H96B 0.9900 . ?
C101 C102 1.352(10) . ?
C101 C106 1.396(10) . ?
C101 C107 1.485(11) . ?
C102 C103 1.390(10) . ?
C102 H102 0.9500 . ?
C103 C104 1.352(10) . ?
C103 H103 0.9500 . ?
C104 C105 1.375(11) . ?
C104 H104 0.9500 . ?
C105 C106 1.382(11) . ?
C105 H105 0.9500 . ?
C106 H106 0.9500 . ?
C107 H10C 0.9800 . ?
C107 H10D 0.9800 . ?
C107 H10E 0.9800 . ?
C111 C112 1.3900 . ?
C111 C116 1.3900 . ?
C111 C117 1.474(10) . ?
C112 C113 1.3900 . ?
C112 H112 0.9500 . ?
C113 C114 1.3900 . ?
C113 H113 0.9500 . ?
C114 C115 1.3900 . ?
C114 H114 0.9500 . ?
C115 C116 1.3900 . ?
C115 H115 0.9500 . ?
C116 H116 0.9500 . ?
C117 H11C 0.9800 . ?
C117 H11D 0.9800 . ?
C117 H11E 0.9800 . ?

loop_
_geom_torsion_atom_site_label_1
_geom_torsion_atom_site_label_2
_geom_torsion_atom_site_label_3
_geom_torsion_atom_site_label_4
_geom_torsion
_geom_torsion_site_symmetry_1
_geom_torsion_site_symmetry_2
_geom_torsion_site_symmetry_3
_geom_torsion_site_symmetry_4
_geom_torsion_publ_flag
Sn1 O1 C1 C2 96.9(5) . . . . ?
Sn1 O1 C1 C6 -83.3(6) . . . . ?
O1 C1 C2 C3 179.6(5) . . . . ?
C6 C1 C2 C3 -0.2(8) . . . . ?
O1 C1 C2 C7 -4.4(8) . . . . ?
C6 C1 C2 C7 175.8(5) . . . . ?
C1 C2 C3 C4 -0.2(9) . . . . ?
C7 C2 C3 C4 -176.3(5) . . . . ?
C2 C3 C4 C5 0.0(9) . . . . ?
C2 C3 C4 C13 175.4(5) . . . . ?
C3 C4 C5 C6 0.6(9) . . . . ?
C13 C4 C5 C6 -174.7(5) . . . . ?
C4 C5 C6 C1 -1.0(9) . . . . ?
C4 C5 C6 C19 173.8(5) . . . . ?
O1 C1 C6 C5 -179.1(5) . . . . ?
C2 C1 C6 C5 0.8(8) . . . . ?
O1 C1 C6 C19 6.3(8) . . . . ?
C2 C1 C6 C19 -173.8(5) . . . . ?
C3 C2 C7 C8 63.8(7) . . . . ?
C1 C2 C7 C8 -112.1(6) . . . . ?
C3 C2 C7 C12 -58.9(7) . . . . ?
C1 C2 C7 C12 125.2(6) . . . . ?
C2 C7 C8 C9 -176.0(5) . . . . ?
C12 C7 C8 C9 -52.6(7) . . . . ?
C7 C8 C9 C10 56.0(8) . . . . ?
C8 C9 C10 C11 -58.1(7) . . . . ?
C9 C10 C11 C12 57.9(7) . . . . ?
C10 C11 C12 C7 -56.2(7) . . . . ?
C2 C7 C12 C11 176.4(5) . . . . ?
C8 C7 C12 C11 53.3(7) . . . . ?
C3 C4 C13 C14 129.0(6) . . . . ?
C5 C4 C13 C14 -55.9(7) . . . . ?
C3 C4 C13 C18 -105.2(6) . . . . ?
C5 C4 C13 C18 69.9(7) . . . . ?
C4 C13 C14 C15 -175.7(5) . . . . ?
C18 C13 C14 C15 57.6(6) . . . . ?
C13 C14 C15 C16 -57.0(7) . . . . ?
C14 C15 C16 C17 54.4(7) . . . . ?
C15 C16 C17 C18 -53.2(7) . . . . ?
C16 C17 C18 C13 54.8(7) . . . . ?
C4 C13 C18 C17 174.6(5) . . . . ?
C14 C13 C18 C17 -56.6(6) . . . . ?
C5 C6 C19 C24 53.9(7) . . . . ?
C1 C6 C19 C24 -131.5(6) . . . . ?
C5 C6 C19 C20 -69.1(6) . . . . ?
C1 C6 C19 C20 105.5(6) . . . . ?
C24 C19 C20 C21 52.5(6) . . . . ?
C6 C19 C20 C21 177.0(5) . . . . ?
C19 C20 C21 C22 -55.5(7) . . . . ?
C20 C21 C22 C23 56.8(6) . . . . ?
C21 C22 C23 C24 -58.0(6) . . . . ?
C22 C23 C24 C19 55.8(6) . . . . ?
C6 C19 C24 C23 -174.0(5) . . . . ?
C20 C19 C24 C23 -51.7(6) . . . . ?
Sn2 O2 C25 C26 80.1(6) . . . . ?
Sn2 O2 C25 C30 -100.4(5) . . . . ?
O2 C25 C26 C27 177.1(5) . . . . ?
C30 C25 C26 C27 -2.5(8) . . . . ?
O2 C25 C26 C31 -6.8(9) . . . . ?
C30 C25 C26 C31 173.7(5) . . . . ?
C25 C26 C27 C28 1.7(9) . . . . ?
C31 C26 C27 C28 -174.7(5) . . . . ?
C26 C27 C28 C29 -0.1(9) . . . . ?
C26 C27 C28 C37 176.1(5) . . . . ?
C27 C28 C29 C30 -0.8(9) . . . . ?
C37 C28 C29 C30 -177.0(5) . . . . ?
C28 C29 C30 C25 0.1(9) . . . . ?
C28 C29 C30 C43 175.0(6) . . . . ?
O2 C25 C30 C29 -177.9(5) . . . . ?
C26 C25 C30 C29 1.6(9) . . . . ?
O2 C25 C30 C43 7.3(8) . . . . ?
C26 C25 C30 C43 -173.1(5) . . . . ?
C27 C26 C31 C32 68.6(6) . . . . ?
C25 C26 C31 C32 -107.6(6) . . . . ?
C27 C26 C31 C36 -55.1(7) . . . . ?
C25 C26 C31 C36 128.7(6) . . . . ?
C26 C31 C32 C33 -177.4(5) . . . . ?
C36 C31 C32 C33 -52.1(7) . . . . ?
C31 C32 C33 C34 55.2(7) . . . . ?
C32 C33 C34 C35 -56.5(7) . . . . ?
C33 C34 C35 C36 56.8(7) . . . . ?
C34 C35 C36 C31 -55.6(7) . . . . ?
C26 C31 C36 C35 175.8(5) . . . . ?
C32 C31 C36 C35 52.2(7) . . . . ?
C27 C28 C37 C38 -107.3(6) . . . . ?
C29 C28 C37 C38 68.6(7) . . . . ?
C27 C28 C37 C42 127.6(6) . . . . ?
C29 C28 C37 C42 -56.4(8) . . . . ?
C28 C37 C38 C39 175.7(5) . . . . ?
C42 C37 C38 C39 -56.9(6) . . . . ?
C37 C38 C39 C40 56.1(7) . . . . ?
C38 C39 C40 C41 -53.9(7) . . . . ?
C39 C40 C41 C42 54.2(7) . . . . ?
C40 C41 C42 C37 -55.6(7) . . . . ?
C28 C37 C42 C41 -177.2(5) . . . . ?
C38 C37 C42 C41 56.1(7) . . . . ?
C29 C30 C43 C44 -66.1(7) . . . . ?
C25 C30 C43 C44 108.7(6) . . . . ?
C29 C30 C43 C48 56.6(7) . . . . ?
C25 C30 C43 C48 -128.6(6) . . . . ?
C30 C43 C44 C45 179.5(5) . . . . ?
C48 C43 C44 C45 54.2(7) . . . . ?
C43 C44 C45 C46 -55.6(8) . . . . ?
C44 C45 C46 C47 54.5(8) . . . . ?
C45 C46 C47 C48 -55.0(7) . . . . ?
C46 C47 C48 C43 56.1(7) . . . . ?
C30 C43 C48 C47 -177.8(5) . . . . ?
C44 C43 C48 C47 -53.6(7) . . . . ?
Sn2 O3 C49 C54 -73.4(5) . . . . ?
Sn1 O3 C49 C54 120.0(5) . . . . ?
Sn2 O3 C49 C50 105.0(5) . . . . ?
Sn1 O3 C49 C50 -61.5(6) . . . . ?
O3 C49 C50 C51 179.9(5) . . . . ?
C54 C49 C50 C51 -1.8(8) . . . . ?
O3 C49 C50 C55 1.9(8) . . . . ?
C54 C49 C50 C55 -179.7(5) . . . . ?
C49 C50 C51 C52 0.1(8) . . . . ?
C55 C50 C51 C52 178.1(5) . . . . ?
C50 C51 C52 C53 0.9(9) . . . . ?
C50 C51 C52 C61 178.5(5) . . . . ?
C51 C52 C53 C54 -0.3(9) . . . . ?
C61 C52 C53 C54 -178.0(5) . . . . ?
C52 C53 C54 C49 -1.2(9) . . . . ?
C52 C53 C54 C67 176.1(5) . . . . ?
O3 C49 C54 C53 -179.4(5) . . . . ?
C50 C49 C54 C53 2.3(8) . . . . ?
O3 C49 C54 C67 3.5(8) . . . . ?
C50 C49 C54 C67 -174.9(5) . . . . ?
C51 C50 C55 C56 61.2(7) . . . . ?
C49 C50 C55 C56 -120.9(6) . . . . ?
C51 C50 C55 C60 -63.2(7) . . . . ?
C49 C50 C55 C60 114.7(6) . . . . ?
C50 C55 C56 C57 -179.8(5) . . . . ?
C60 C55 C56 C57 -54.8(6) . . . . ?
C55 C56 C57 C58 55.4(7) . . . . ?
C56 C57 C58 C59 -55.3(7) . . . . ?
C57 C58 C59 C60 55.7(7) . . . . ?
C58 C59 C60 C55 -56.6(7) . . . . ?
C50 C55 C60 C59 -178.1(5) . . . . ?
C56 C55 C60 C59 55.4(6) . . . . ?
C53 C52 C61 C66 160.0(6) . . . . ?
C51 C52 C61 C66 -17.5(8) . . . . ?
C53 C52 C61 C62 -76.3(7) . . . . ?
C51 C52 C61 C62 106.2(7) . . . . ?
C66 C61 C62 C63 -58.0(8) . . . . ?
C52 C61 C62 C63 174.2(6) . . . . ?
C61 C62 C63 C64 56.3(10) . . . . ?
C62 C63 C64 C65 -53.3(10) . . . . ?
C63 C64 C65 C66 52.4(9) . . . . ?
C62 C61 C66 C65 58.0(8) . . . . ?
C52 C61 C66 C65 -177.0(5) . . . . ?
C64 C65 C66 C61 -55.6(8) . . . . ?
C53 C54 C67 C68 63.1(7) . . . . ?
C49 C54 C67 C68 -119.7(6) . . . . ?
C53 C54 C67 C72 -61.0(7) . . . . ?
C49 C54 C67 C72 116.1(6) . . . . ?
C54 C67 C68 C69 -177.2(5) . . . . ?
C72 C67 C68 C69 -52.9(6) . . . . ?
C67 C68 C69 C70 56.5(7) . . . . ?
C68 C69 C70 C71 -57.1(7) . . . . ?
C69 C70 C71 C72 55.3(7) . . . . ?
C70 C71 C72 C67 -53.9(7) . . . . ?
C54 C67 C72 C71 177.8(5) . . . . ?
C68 C67 C72 C71 51.9(7) . . . . ?
Sn1 O4 C73 C74 -106.2(5) . . . . ?
Sn2 O4 C73 C74 63.3(6) . . . . ?
Sn1 O4 C73 C78 74.0(6) . . . . ?
Sn2 O4 C73 C78 -116.6(5) . . . . ?
O4 C73 C74 C75 -175.8(5) . . . . ?
C78 C73 C74 C75 4.1(8) . . . . ?
O4 C73 C74 C79 0.7(8) . . . . ?
C78 C73 C74 C79 -179.4(5) . . . . ?
C73 C74 C75 C76 -1.8(9) . . . . ?
C79 C74 C75 C76 -178.3(5) . . . . ?
C74 C75 C76 C77 -1.1(9) . . . . ?
C74 C75 C76 C85 177.3(5) . . . . ?
C75 C76 C77 C78 1.9(9) . . . . ?
C85 C76 C77 C78 -176.5(6) . . . . ?
C76 C77 C78 C73 0.2(9) . . . . ?
C76 C77 C78 C91 -178.3(5) . . . . ?
O4 C73 C78 C77 176.5(5) . . . . ?
C74 C73 C78 C77 -3.3(8) . . . . ?
O4 C73 C78 C91 -4.9(8) . . . . ?
C74 C73 C78 C91 175.2(5) . . . . ?
C75 C74 C79 C84 69.4(7) . . . . ?
C73 C74 C79 C84 -107.0(6) . . . . ?
C75 C74 C79 C80 -55.9(7) . . . . ?
C73 C74 C79 C80 127.6(6) . . . . ?
C74 C79 C80 C81 -173.4(5) . . . . ?
C84 C79 C80 C81 58.8(6) . . . . ?
C79 C80 C81 C82 -56.5(7) . . . . ?
C80 C81 C82 C83 53.8(7) . . . . ?
C81 C82 C83 C84 -53.9(7) . . . . ?
C82 C83 C84 C79 57.8(7) . . . . ?
C74 C79 C84 C83 171.5(5) . . . . ?
C80 C79 C84 C83 -60.3(6) . . . . ?
C77 C76 C85 C90 26.5(9) . . . . ?
C75 C76 C85 C90 -151.8(6) . . . . ?
C77 C76 C85 C86 -98.3(7) . . . . ?
C75 C76 C85 C86 83.4(7) . . . . ?
C76 C85 C86 C87 -176.7(5) . . . . ?
C90 C85 C86 C87 55.4(7) . . . . ?
C85 C86 C87 C88 -55.2(8) . . . . ?
C86 C87 C88 C89 55.4(8) . . . . ?
C87 C88 C89 C90 -56.4(8) . . . . ?
C76 C85 C90 C89 177.3(6) . . . . ?
C86 C85 C90 C89 -56.7(7) . . . . ?
C88 C89 C90 C85 57.9(8) . . . . ?
C77 C78 C91 C92 70.2(7) . . . . ?
C73 C78 C91 C92 -108.3(6) . . . . ?
C77 C78 C91 C96 -53.7(7) . . . . ?
C73 C78 C91 C96 127.8(6) . . . . ?
C78 C91 C92 C93 -179.5(5) . . . . ?
C96 C91 C92 C93 -53.4(7) . . . . ?
C91 C92 C93 C94 55.3(7) . . . . ?
C92 C93 C94 C95 -55.2(7) . . . . ?
C93 C94 C95 C96 56.2(7) . . . . ?
C94 C95 C96 C91 -56.0(7) . . . . ?
C78 C91 C96 C95 177.4(5) . . . . ?
C92 C91 C96 C95 53.1(7) . . . . ?
C106 C101 C102 C103 0.7(12) . . . . ?
C107 C101 C102 C103 -179.6(8) . . . . ?
C101 C102 C103 C104 -1.3(12) . . . . ?
C102 C103 C104 C105 1.8(12) . . . . ?
C103 C104 C105 C106 -1.8(13) . . . . ?
C104 C105 C106 C101 1.3(13) . . . . ?
C102 C101 C106 C105 -0.7(12) . . . . ?
C107 C101 C106 C105 179.6(9) . . . . ?
C116 C111 C112 C113 0.0 . . . . ?
C117 C111 C112 C113 -178.2(7) . . . . ?
C111 C112 C113 C114 0.0 . . . . ?
C112 C113 C114 C115 0.0 . . . . ?
C113 C114 C115 C116 0.0 . . . . ?
C114 C115 C116 C111 0.0 . . . . ?
C112 C111 C116 C115 0.0 . . . . ?
C117 C111 C116 C115 178.3(7) . . . . ?
